data_1571855
loop_
_publ_author_name
'Carroll, Robert C.'
'Coles, Simon J.'

_publ_section_title
;
 Statistical optimization of guest uptake in crystalline sponges: grading
 structural outcomes.
;
_journal_coeditor_code LT5068
_journal_issue 4
_journal_name_full IUCrJ
_journal_paper_doi 10.1107/S2052252524004871
_journal_volume 11
_journal_year 2024
_chemical_formula_moiety 'C72 H48 I12 N24 Zn6, 0.768(C15 H16 O3), 0.65(C6 H12)'
_chemical_formula_sum 'C87.42 H68.09 I12 N24 O2.31 Zn6'
_chemical_formula_weight 3406.68
_chemical_name_systematic
; (2',6'-dimethoxy-[1,1'-biphenyl]-2-yl)methanol 
(absorbed in crystalline sponge)
;
_space_group_crystal_system monoclinic
_space_group_IT_number 13
_space_group_name_Hall '-P 2yac'
_space_group_name_H-M_alt 'P 1 2/n 1'
_atom_sites_solution_hydrogens geom
_atom_sites_solution_primary dual
_audit_creation_date 2024-01-26
_audit_creation_method
;
Olex2 1.5-alpha
(compiled 2023.11.24 svn.r209d9fb2 for OlexSys, GUI svn.r6869)
;
_cell_angle_alpha 90
_cell_angle_beta 101.974(3)
_cell_angle_gamma 90
_cell_formula_units_Z 4
_cell_length_a 31.5433(11)
_cell_length_b 15.0035(3)
_cell_length_c 34.4229(12)
_cell_measurement_reflns_used 14091
_cell_measurement_temperature 100(2)
_cell_measurement_theta_max 69.8520
_cell_measurement_theta_min 2.8650
_cell_volume 15936.5(9)
_computing_cell_refinement 'CrysAlisPro 1.171.41.89a (Rigaku OD, 2020)'
_computing_data_collection 'CrysAlisPro 1.171.41.89a (Rigaku OD, 2020)'
_computing_data_reduction 'CrysAlisPro 1.171.41.89a (Rigaku OD, 2020)'
_computing_molecular_graphics 'Olex2 1.5-alpha (Dolomanov et al., 2009)'
_computing_publication_material 'Olex2 1.5-alpha (Dolomanov et al., 2009)'
_computing_structure_refinement 'SHELXL 2016/6 (Sheldrick, 2015)'
_computing_structure_solution 'SHELXT 2014/5 (Sheldrick, 2014)'
_diffrn_ambient_temperature 100(2)
_diffrn_detector 'hybrid pixel array detector'
_diffrn_detector_area_resol_mean 10
_diffrn_detector_dtime 0.000
_diffrn_detector_type 'Rigaku, HyPix 6000HE'
_diffrn_measured_fraction_theta_full 0.993
_diffrn_measured_fraction_theta_max 0.992
_diffrn_measurement_details
;
List of Runs (angles in degrees, time in seconds):

  # Type    Start    End  Width  t~exp~   \w     \q     \k     \f   Frames
--------------------------------------------------------------------------
  1  \w   -131.00 -91.00   0.50    6.00    -- -103.00 -27.00-178.00   80
  2  \w   -170.00-144.00   0.50    6.00    -- -103.00 -27.00-178.00   52
  3  \w    -68.00 -36.00   0.50    6.00    -- -103.00  61.00 -90.00   64
  4  \w   -155.00-128.00   0.50    6.00    -- -103.00 -45.00  60.00   54
  5  \w    -64.00 -39.00   0.50    6.00    -- -103.00  61.00 -30.00   50
  6  \w    -57.00 -32.00   0.50    6.00    -- -103.00 125.00  60.00   50
  7  \w   -115.00 -90.00   0.50    6.00    -- -103.00 -45.00  60.00   50
  8  \w    -55.00 -30.00   0.50    6.00    -- -103.00 125.00-120.00   50
  9  \w   -107.00 -73.00   0.50    6.00    -- -103.00 125.00  60.00   68
 10  \w     92.00 173.00   0.50    6.00    --  101.75  27.00 -15.00  162
 11  \w     30.00  73.00   0.50    6.00    --  101.75 -61.00-120.00   86
 12  \w     35.00  69.00   0.50    6.00    --  101.75 -61.00 -30.00   68
 13  \w     31.00  69.00   0.50    6.00    --  101.75 -61.00  60.00   76
 14  \w     30.00  73.00   0.50    6.00    --  101.75 -61.00  90.00   86
 15  \w     41.00  73.00   0.50    6.00    --  101.75 -61.00  30.00   64
 16  \w     36.00  72.00   0.50    6.00    --  101.75 -61.00-150.00   72
 17  \w     29.00  64.00   0.50    6.00    --  101.75-125.00-180.00   70
 18  \w     77.00 112.00   0.50    6.00    --  101.75-125.00-180.00   70
 19  \w     36.00  72.00   0.50    6.00    --  101.75 -61.00 150.00   72
 20  \w     89.00 123.00   0.50    6.00    --  101.75  15.00  90.00   68
 21  \w     29.00  71.00   0.50    6.00    --  101.75 -61.00 -90.00   84
 22  \w     36.00  73.00   0.50    6.00    --  101.75 -61.00   0.00   74
 23  \w   -109.00 -37.00   0.50    1.33    --  -46.11 -27.00-178.00  144
 24  \w    -21.00   4.00   0.50    1.33    --   46.11 -27.00-178.00   50
 25  \w     40.00 117.00   0.50    1.33    --   46.11  27.00 -15.00  154
 26  \w    -29.00  22.00   0.50    1.33    --  -46.11  27.00 -15.00  102
 27  \w    -28.00  19.00   0.50    1.33    --  -46.11  37.00 120.00   94
 28  \w     24.00  53.00   0.50    1.33    --   46.11-125.00  60.00   58
 29  \w     61.00  87.00   0.50    1.33    --   46.11-125.00  60.00   52
;
_diffrn_measurement_device 'four-circle diffractometer'
_diffrn_measurement_device_details 'Rigaku Oxford Difffraction, UG2 \k goniometer'
_diffrn_measurement_device_type
; Rigaku 007HF equipped with Varimax confocal mirrors and a UG2 goniometer 
and HyPix 6000HE detector
;
_diffrn_measurement_method 'profile data from \w-scans'
_diffrn_measurement_specimen_support 'MiTeGen loops'
_diffrn_orient_matrix_type 'CrysAlisPro convention (1999,Acta A55,543-557)'
_diffrn_orient_matrix_UB_11 0.0451276000
_diffrn_orient_matrix_UB_12 0.0043143000
_diffrn_orient_matrix_UB_13 -0.0105110000
_diffrn_orient_matrix_UB_21 -0.0206270000
_diffrn_orient_matrix_UB_22 0.0355972000
_diffrn_orient_matrix_UB_23 -0.0416098000
_diffrn_orient_matrix_UB_31 0.0056054000
_diffrn_orient_matrix_UB_32 0.0961910000
_diffrn_orient_matrix_UB_33 0.0158349000
_diffrn_radiation_collimation 0.3
_diffrn_radiation_monochromator 'Varimax focusing mirrors'
_diffrn_radiation_probe x-ray
_diffrn_radiation_type 'Cu K\a'
_diffrn_radiation_wavelength 1.54184
_diffrn_reflns_av_R_equivalents 0.0559
_diffrn_reflns_av_unetI/netI 0.0408
_diffrn_reflns_Laue_measured_fraction_full 0.993
_diffrn_reflns_Laue_measured_fraction_max 0.992
_diffrn_reflns_limit_h_max 38
_diffrn_reflns_limit_h_min -38
_diffrn_reflns_limit_k_max 18
_diffrn_reflns_limit_k_min -16
_diffrn_reflns_limit_l_max 41
_diffrn_reflns_limit_l_min -40
_diffrn_reflns_number 103867
_diffrn_reflns_point_group_measured_fraction_full 0.993
_diffrn_reflns_point_group_measured_fraction_max 0.992
_diffrn_reflns_theta_full 67.684
_diffrn_reflns_theta_max 68.251
_diffrn_reflns_theta_min 2.624
_diffrn_source 'Rotating anode'
_diffrn_source_current 30.0
_diffrn_source_power 1.2
_diffrn_source_target Cu
_diffrn_source_type 'Rigaku 007 HF'
_diffrn_source_voltage 40.0
_exptl_absorpt_coefficient_mu 19.550
_exptl_absorpt_correction_T_max 0.392
_exptl_absorpt_correction_T_min 0.172
_exptl_absorpt_correction_type analytical
_exptl_absorpt_process_details
;
CrysAlisPro 1.171.41.89a (Rigaku Oxford Diffraction, 2020)
Analytical numeric absorption correction using a multifaceted crystal
model based on expressions derived by R.C. Clark & J.S. Reid.
(Clark, R. C. & Reid, J. S. (1995). Acta Cryst. A51, 887-897)
Empirical absorption correction using spherical harmonics,
implemented in SCALE3 ABSPACK scaling algorithm.
;
_exptl_crystal_colour 'light yellow'
_exptl_crystal_colour_modifier light
_exptl_crystal_colour_primary yellow
_exptl_crystal_density_diffrn 1.420
_exptl_crystal_description block
_exptl_crystal_F_000 6380
_exptl_crystal_size_max 0.15
_exptl_crystal_size_mid 0.12
_exptl_crystal_size_min 0.07
_refine_diff_density_max 1.238
_refine_diff_density_min -0.917
_refine_diff_density_rms 0.196
_refine_ls_extinction_method none
_refine_ls_goodness_of_fit_ref 1.050
_refine_ls_hydrogen_treatment constr
_refine_ls_matrix_type full
_refine_ls_number_parameters 1675
_refine_ls_number_reflns 28969
_refine_ls_number_restraints 794
_refine_ls_restrained_S_all 1.046
_refine_ls_R_factor_all 0.1299
_refine_ls_R_factor_gt 0.0978
_refine_ls_shift/su_max 0.004
_refine_ls_shift/su_mean 0.000
_refine_ls_structure_factor_coef Fsqd
_refine_ls_weighting_details 'w=1/[\s^2^(Fo^2^)+(0.1400P)^2^+112.4011P] where P=(Fo^2^+2Fc^2^)/3'
_refine_ls_weighting_scheme calc
_refine_ls_wR_factor_gt 0.2843
_refine_ls_wR_factor_ref 0.3070
_reflns_Friedel_coverage 0.000
_reflns_number_gt 18748
_reflns_number_total 28969
_reflns_threshold_expression 'I > 2\s(I)'
_cod_data_source_file lt5068.cif
_cod_data_source_block 25_10_48a
_cod_database_code 1571855
_shelx_shelxl_version_number 2016/6
_chemical_oxdiff_formula '(Zn3 I6 N12 H24 C36) (C15 H16 O3)2 (C6 H12)2'
_chemical_oxdiff_usercomment 'JP-9300-04 '
_shelx_space_group_comment
;
The symmetry employed for this shelxl refinement is uniquely defined
by the following loop, which should always be used as a source of
symmetry information in preference to the above space-group names.
They are only intended as comments.
;
_shelx_estimated_absorpt_t_max 0.341
_shelx_estimated_absorpt_t_min 0.157
_olex2_refinement_description
;
1. Fixed Uiso
 At 1.2 times of:
  All C(H) groups, All C(H,H) groups
 At 1.5 times of:
  All C(H,H,H) groups, All O(H) groups
2. Restrained distances
 O1B-C13B = O2B-C14B = O3B-C15B
 1.43 with sigma of 0.02
 C4B-C7B
 1.5 with sigma of 0.02
 C13B-C5B
 1.51 with sigma of 0.02
 C8A-C7A = C9A-C8A = C9A-C10A = C11A-C10A = C12A-C11A = C7A-C12A
 1.39 with sigma of 0.02
 C5A-C13A
 1.51 with sigma of 0.02
 O2B-C8B = O3B-C12B
 1.37 with sigma of 0.02
 C7A-C4A
 1.5 with sigma of 0.02
 O1A-C13A
 1.43 with sigma of 0.02
 O2A-C8A
 1.37 with sigma of 0.02
 C4-C5 = C4-C11 = C5-C6 = C6-C7 = C7-C10 = C10-C11
 1.54 with sigma of 0.02
 C12-C13 = C12-C17 = C13-C14 = C14-C15 = C15-C16 = C16-C17
 1.54 with sigma of 0.02
 C3-C8 = C3-C1C = C8-C9 = C9-C18 = C18-C19 = C19-C1C
 1.54 with sigma of 0.02
 C15B-C12B = C8B-C14B
 2.4 with sigma of 0.04
 C7A-C9A = C8A-C10A = C9A-C11A = C10A-C12A = C11A-C7A = C12A-C8A
 2.4 with sigma of 0.04
 O3B-C7B = C7B-O2B
 2.35 with sigma of 0.04
 C5B-O1B
 2.4 with sigma of 0.02
 C5A-O1A
 2.4 with sigma of 0.02
 C4-C6 = C4-C10 = C5-C7 = C6-C10 = C7-C11
 2.54 with sigma of 0.04
 C12-C14 = C12-C16 = C13-C15 = C14-C16 = C15-C17
 2.54 with sigma of 0.04
 C3-C9 = C3-C19 = C8-C18 = C9-C19 = C18-C1C
 2.54 with sigma of 0.04
 C3B-C7B \\sim C7B-C5B
 with sigma of 0.04
 C2A-C1A \\sim C3A-C2A \\sim C4A-C3A \\sim C5A-C4A \\sim C6A-C5A \\sim C6A-C1A
 with sigma of 0.02
 C12B-C4B \\sim C4B-C8B
 with sigma of 0.04
 C1A-C3A \\sim C2A-C4A \\sim C3A-C5A \\sim C4A-C6A \\sim C5A-C1A \\sim C6A-C2A
 with sigma of 0.04
 C1A-C4A \\sim C2A-C5A \\sim C3A-C6A
 with sigma of 0.04
 C4B-C13B \\sim C13B-C6B
 with sigma of 0.02
 O3A-C15A \\sim O2A-C14A
 with sigma of 0.02
 I312-Zn36 \\sim I412-Zn46
 with sigma of 0.02
 I401-Zn41 \\sim I301-Zn31
 with sigma of 0.02
 I311-Zn36 \\sim I411-Zn46
 with sigma of 0.02
 I402-Zn41 \\sim I302-Zn31
 with sigma of 0.02
 Zn41-N301 \\sim Zn31-N301
 with sigma of 0.02
 Zn36-N324 \\sim Zn46-N324
 with sigma of 0.02
 I312-I311 \\sim I412-I411
 with sigma of 0.04
 I312-N324 \\sim I412-N324
 with sigma of 0.04
 I311-N324 \\sim I411-N324
 with sigma of 0.04
 I307-Zn34 \\sim I407-Zn44
 with sigma of 0.02
 I308-Zn34 \\sim I408-Zn44
 with sigma of 0.02
 Zn34-N313 \\sim Zn44-N313
 with sigma of 0.02
 Zn34-N312 \\sim Zn44-N312
 with sigma of 0.02
 I307-I308 \\sim I407-I408
 with sigma of 0.04
 I307-N313 \\sim I407-N313
 with sigma of 0.04
 I307-N312 \\sim I407-N312
 with sigma of 0.04
 I308-N313 \\sim I408-N313
 with sigma of 0.04
 I308-N312 \\sim I408-N312
 with sigma of 0.04
 I401-I402 \\sim I301-I302
 with sigma of 0.04
 I401-N301 \\sim I301-N301
 with sigma of 0.04
 I402-N301 \\sim I302-N301
 with sigma of 0.04
 I309-Zn35 \\sim I409-Zn45
 with sigma of 0.02
 I310-Zn35 \\sim I410-Zn45
 with sigma of 0.02
 Zn35-N319 \\sim Zn45-N319
 with sigma of 0.02
 Zn35-N318 \\sim Zn45-N318
 with sigma of 0.02
 I309-I310 \\sim I409-I410
 with sigma of 0.04
 I309-N319 \\sim I409-N319
 with sigma of 0.04
 I309-N318 \\sim I409-N318
 with sigma of 0.04
 I310-N319 \\sim I410-N319
 with sigma of 0.04
 I310-N318 \\sim I410-N318
 with sigma of 0.04
 I303-Zn32 \\sim I403-Zn42
 with sigma of 0.02
 I304-Zn32 \\sim I404-Zn42
 with sigma of 0.02
 Zn32-N307 \\sim Zn42-N307
 with sigma of 0.02
 Zn32-N306 \\sim Zn42-N306
 with sigma of 0.02
 I303-I304 \\sim I403-I404
 with sigma of 0.04
 I303-N307 \\sim I403-N307
 with sigma of 0.04
 I303-N306 \\sim I403-N306
 with sigma of 0.04
 I304-N307 \\sim I404-N307
 with sigma of 0.04
 I304-N306 \\sim I404-N306
 with sigma of 0.04
 I306-Zn33 \\sim I406-Zn43
 with sigma of 0.02
 I305-Zn33 \\sim I405-Zn43
 with sigma of 0.02
 Zn33-N311 \\sim Zn43-N311
 with sigma of 0.02
 I306-I305 \\sim I406-I405
 with sigma of 0.04
 I306-N311 \\sim I406-N311
 with sigma of 0.04
 I305-N311 \\sim I405-N311
 with sigma of 0.04
 I509-Zn55 \\sim I409-Zn45
 with sigma of 0.02
 I510-Zn55 \\sim I310-Zn35
 with sigma of 0.02
 N317-C348 \\sim N317-C448
 with sigma of 0.02
 C345-C349 \\sim C345-C449
 with sigma of 0.02
 C348-C349 \\sim C448-C449
 with sigma of 0.02
 N317-C349 \\sim N317-C449
 with sigma of 0.04
 C345-C348 \\sim C345-C448
 with sigma of 0.04
 I511-Zn56 \\sim I512-Zn56
 with sigma of 0.02
 C4-C5 \\sim C5-C6 \\sim C6-C7 \\sim C7-C10 \\sim C10-C11 \\sim C11-C4
 with sigma of 0.02
 C4-C10 \\sim C6-C10 \\sim C5-C11 \\sim C5-C7 \\sim C7-C11 \\sim C4-C6
 with sigma of 0.04
 C12-C13 \\sim C13-C14 \\sim C14-C15 \\sim C15-C16 \\sim C16-C17 \\sim C17-C12
 with sigma of 0.02
 C12-C16 \\sim C14-C16 \\sim C13-C17 \\sim C13-C15 \\sim C15-C17 \\sim C12-C14
 with sigma of 0.04
 C3-C8 \\sim C8-C9 \\sim C9-C18 \\sim C18-C19 \\sim C19-C1C \\sim C1C-C3
 with sigma of 0.02
 C3-C19 \\sim C9-C19 \\sim C8-C1C \\sim C8-C18 \\sim C18-C1C \\sim C3-C9
 with sigma of 0.04
3. Restrained planarity
 C6B, C5B, C4B, C13B
 with sigma of 0.1
 O2B, C8B, C7B, C12B, O3B
 with sigma of 0.1
4. Uiso/Uaniso restraints and constraints
C4B \\sim C5B \\sim C3B \\sim C7B \\sim C6B \\sim C13B \\sim C2B \\sim C12B
\\sim C8B \\sim C1B \\sim O1B \\sim C11B \\sim O3B \\sim C9B \\sim O2B \\sim
C10B \\sim C15B \\sim C14B: within 2A with sigma of 0.04 and sigma for terminal
atoms of 0.08 within 2A
C12A \\sim O3A \\sim C15A \\sim C7A \\sim C11A \\sim C4A \\sim C8A \\sim C10A
\\sim C3A \\sim C5A \\sim O2A \\sim C9A \\sim C2A \\sim C6A \\sim C13A \\sim
C14A \\sim C1A \\sim O1A: within 2A with sigma of 0.04 and sigma for terminal
atoms of 0.08 within 2A
I304 \\sim I404 \\sim Zn32 \\sim Zn42 \\sim I303 \\sim I403: within 2A with
sigma of 0.04 and sigma for terminal atoms of 0.08 within 2A
C4 \\sim C5 \\sim C6 \\sim C7 \\sim C10 \\sim C11: within 2A with sigma of 0.04
and sigma for terminal atoms of 0.08 within 2A
C12 \\sim C13 \\sim C14 \\sim C15 \\sim C16 \\sim C17: within 2A with sigma of
0.04 and sigma for terminal atoms of 0.08 within 2A
C3 \\sim C8 \\sim C9 \\sim C18 \\sim C19 \\sim C1C: within 2A with sigma of
0.04 and sigma for terminal atoms of 0.08 within 2A
Uanis(C348) = Uanis(C448) = Uanis(C449) = Uanis(C349)
5. Rigid body (RIGU) restrains
 C4B, C5B, C3B, C7B, C6B, C13B, C2B, C12B, C8B, C1B, O1B, C11B, O3B, C9B, O2B,
 C10B, C15B, C14B
 with sigma for 1-2 distances of 0.004 and sigma for 1-3 distances of 0.004
 I404, I304, I403, I303, Zn42, Zn32
 with sigma for 1-2 distances of 0.004 and sigma for 1-3 distances of 0.004
 C4, C5, C6, C7, C10, C11
 with sigma for 1-2 distances of 0.004 and sigma for 1-3 distances of 0.004
 C12, C13, C14, C15, C16, C17
 with sigma for 1-2 distances of 0.004 and sigma for 1-3 distances of 0.004
 C3, C8, C9, C18, C19, C1C
 with sigma for 1-2 distances of 0.004 and sigma for 1-3 distances of 0.004
6. Others
 1*[Sof(I303)+Sof(I304)+Sof(Zn32)]+1*[Sof(I403)+Sof(Zn42)+Sof(I404)]+1*
 [Sof(I504)+Sof(I503)+Sof(Zn52)]=1 with esd of 0.00001
 Sof(I408)=Sof(Zn44)=Sof(I407)=1-FVAR(1)
 Sof(I307)=Sof(I308)=Sof(Zn34)=FVAR(1)
 Sof(I302)=Sof(Zn31)=Sof(I301)=1-FVAR(2)
 Sof(I401)=Sof(I402)=Sof(Zn41)=FVAR(2)
 Sof(I303)=Sof(I304)=Sof(Zn32)=FVAR(3)
 Sof(I403)=Sof(Zn42)=Sof(I404)=FVAR(4)
 Sof(I504)=Sof(I503)=Sof(Zn52)=FVAR(5)
 Sof(C449)=Sof(H449)=Sof(C448)=Sof(H448)=1-FVAR(6)
 Sof(C348)=Sof(H348)=Sof(C349)=Sof(H349)=FVAR(6)
 Fixed Sof: I312(0.49231) I309(0.58038) I306(0.38176) I311(0.49231)
 I310(0.58038) I305(0.38176) Zn36(0.49231) Zn33(0.38176) Zn35(0.58038)
 O3A(0.57228) O2A(0.57228) O1A(0.57228) H1AA(0.57228) C3A(0.57228) H3A(0.57228)
 C4A(0.57228) C7A(0.57228) C12A(0.57228) C1A(0.57228) H1A(0.57228) C6A(0.57228)
 H6A(0.57228) C8A(0.57228) C10A(0.57228) H10A(0.57228) C5A(0.57228)
 C9A(0.57228) H9A(0.57228) C2A(0.57228) H2A(0.57228) C11A(0.57228)
 H11A(0.57228) C15A(0.57228) H15A(0.57228) H15B(0.57228) H15C(0.57228)
 C13A(0.57228) H13A(0.57228) H13B(0.57228) I412(0.49102) Zn46(0.49102)
 I411(0.49102) I410(0.39407) I409(0.39407) Zn45(0.39407) I509(0.02554)
 I510(0.02554) Zn55(0.02554) I512(0.01667) Zn56(0.01667) I511(0.01667)
 I406(0.4617) Zn43(0.4617) I405(0.4617) I506(0.15655) I505(0.15655)
 Zn53(0.15655) C14A(0.57228) H14A(0.57228) H14B(0.57228) H14C(0.57228)
 C4B(0.19587) C5B(0.19587) C6B(0.19587) H6B(0.19587) C1B(0.19587) H1B(0.19587)
 C2B(0.19587) H2B(0.19587) C3B(0.19587) H3B(0.19587) C7B(0.19587) C12B(0.19587)
 C11B(0.19587) H11B(0.19587) C10B(0.19587) H10B(0.19587) C9B(0.19587)
 H9B(0.19587) C8B(0.19587) O3B(0.19587) C15B(0.19587) H15D(0.19587)
 H15E(0.19587) H15F(0.19587) C4(0.18468) H4A(0.18468) H4B(0.18468) C5(0.18468)
 H5A(0.18468) H5B(0.18468) C6(0.18468) H6C(0.18468) H6D(0.18468) C7(0.18468)
 H7A(0.18468) H7B(0.18468) C10(0.18468) H10C(0.18468) H10D(0.18468)
 C11(0.18468) H11C(0.18468) H11D(0.18468) O2B(0.19587) C12(0.24188)
 H12A(0.24188) H12B(0.24188) C13(0.24188) H13E(0.24188) H13F(0.24188)
 C14(0.24188) H14G(0.24188) H14H(0.24188) C15(0.24188) H15G(0.24188)
 H15H(0.24188) C16(0.24188) H16A(0.24188) H16B(0.24188) C17(0.24188)
 H17A(0.24188) H17B(0.24188) O1B(0.19587) H1BA(0.19587) C13B(0.19587)
 H13C(0.19587) H13D(0.19587) C3(0.22312) H3C(0.22312) H3D(0.22312) C8(0.22312)
 H8A(0.22312) H8B(0.22312) C9(0.22312) H9C(0.22312) H9D(0.22312) C18(0.22312)
 H18A(0.22312) H18B(0.22312) C19(0.22312) H19A(0.22312) H19B(0.22312)
 C1C(0.22312) H1CA(0.22312) H1CB(0.22312) C14B(0.19587) H14D(0.19587)
 H14E(0.19587) H14F(0.19587)
 Fixed Uiso: I504(0.08) I503(0.08) Zn52(0.08) I509(0.08) I510(0.08) Zn55(0.08)
 I512(0.08) Zn56(0.08) I511(0.08) C12(0.08) C13(0.08) C14(0.08) C15(0.08)
 C16(0.08) C17(0.08)
7.a Secondary CH2 refined with riding coordinates:
 C13A(H13A,H13B), C4(H4A,H4B), C5(H5A,H5B), C6(H6C,H6D), C7(H7A,H7B), C10(H10C,
 H10D), C11(H11C,H11D), C12(H12A,H12B), C13(H13E,H13F), C14(H14G,H14H),
 C15(H15G,H15H), C16(H16A,H16B), C17(H17A,H17B), C13B(H13C,H13D), C3(H3C,H3D),
 C8(H8A,H8B), C9(H9C,H9D), C18(H18A,H18B), C19(H19A,H19B), C1C(H1CA,H1CB)
7.b Aromatic/amide H refined with riding coordinates:
 C323(H323), C338(H338), C331(H331), C333(H333), C302(H302), C337(H337),
 C301(H301), C319(H319), C322(H322), C310(H310), C330(H330), C335(H335),
 C320(H320), C346(H346), C313(H313), C336(H336), C367(H367), C371(H371),
 C328(H328), C340(H340), C368(H368), C359(H359), C332(H332), C369(H369),
 C355(H355), C372(H372), C317(H317), C312(H312), C341(H341), C329(H329),
 C351(H351), C366(H366), C358(H358), C311(H311), C364(H364), C356(H356),
 C318(H318), C347(H347), C350(H350), C314(H314), C305(H305), C365(H365),
 C3A(H3A), C304(H304), C315(H315), C353(H353), C1A(H1A), C6A(H6A), C354(H354),
 C10A(H10A), C348(H348), C9A(H9A), C2A(H2A), C349(H349), C11A(H11A), C449(H449),
  C448(H448), C6B(H6B), C1B(H1B), C2B(H2B), C3B(H3B), C11B(H11B), C10B(H10B),
 C9B(H9B)
7.c Fitted hexagon refined as free rotating group:
 C4B(C5B,C6B,C1B,C2B,C3B), C7B(C12B,C11B,C10B,C9B,C8B)
7.d Tetrahedral OH refined with riding coordinates:
 O1A(H1AA), O1B(H1BA)
7.e Idealised Me refined with everything fixed:
 C15A(H15A,H15B,H15C), C14A(H14A,H14B,H14C), C15B(H15D,H15E,H15F), C14B(H14D,
 H14E,H14F)
;
_olex2_date_sample_data_collection 2022-03-07
_olex2_date_sample_submission 2022-03-07
_olex2_submission_original_sample_id 25_10_48a
_olex2_submission_special_instructions 'No special instructions were received'
_oxdiff_exptl_absorpt_empirical_details
;
Empirical correction (ABSPACK) includes:
- Absorption correction using spherical harmonics
- Frame scaling
- Detector area scaling
- B-factor correction
;
_oxdiff_exptl_absorpt_empirical_full_max 2.476
_oxdiff_exptl_absorpt_empirical_full_min 0.279

loop_
_space_group_symop_operation_xyz
'x, y, z'
'-x+1/2, y, -z+1/2'
'-x, -y, -z'
'x-1/2, -y, z-1/2'

loop_
_atom_site_label
_atom_site_type_symbol
_atom_site_fract_x
_atom_site_fract_y
_atom_site_fract_z
_atom_site_U_iso_or_equiv
_atom_site_adp_type
_atom_site_occupancy
_atom_site_site_symmetry_order
_atom_site_calc_flag
_atom_site_refinement_flags_posn
_atom_site_refinement_flags_adp
_atom_site_refinement_flags_occupancy
_atom_site_disorder_assembly
_atom_site_disorder_group
I307 I 0.38286(9) 1.3867(3) 0.73706(13) 0.0910(15) Uani 0.62(2) 1 d D . P A 1
I312 I 0.5832(2) 0.0099(4) 0.36021(18) 0.160(3) Uani 0.4923 1 d D . P B 1
I309 I 0.70525(9) 0.9808(2) 0.51092(10) 0.0774(5) Uani 0.5804 1 d D . P C 1
I308 I 0.4355(2) 1.4763(4) 0.63205(19) 0.196(4) Uani 0.62(2) 1 d D . P A 1
I306 I 0.1043(2) 1.4944(5) 0.3670(3) 0.0863(17) Uani 0.3818 1 d D . P D 1
I401 I -0.1438(2) 0.1001(5) 0.72321(19) 0.072(2) Uani 0.270(16) 1 d D . P E 2
I311 I 0.4836(3) 0.1799(7) 0.3987(3) 0.185(4) Uani 0.4923 1 d D . P B 1
I310 I 0.80188(10) 0.90093(15) 0.61715(9) 0.0922(7) Uani 0.5804 1 d D . P C 1
I303 I 0.1733(4) 0.5407(5) 0.4953(3) 0.276(6) Uani 0.484(3) 1 d D U P F 1
I304 I 0.2817(3) 0.5472(4) 0.5959(3) 0.269(5) Uani 0.484(3) 1 d D U P F 1
I402 I -0.0671(2) -0.0002(3) 0.63512(16) 0.074(3) Uani 0.270(16) 1 d D . P E 2
I305 I -0.0028(2) 1.3318(8) 0.4007(3) 0.103(2) Uani 0.3818 1 d D . P D 1
Zn34 Zn 0.4095(2) 1.3578(4) 0.6738(2) 0.124(4) Uani 0.62(2) 1 d D . P A 1
Zn36 Zn 0.5503(3) 0.1587(6) 0.3692(3) 0.110(4) Uani 0.4923 1 d D . P B 1
Zn33 Zn 0.0702(4) 1.3475(8) 0.3809(3) 0.065(4) Uani 0.3818 1 d D . P D 1
Zn41 Zn -0.1037(3) 0.1193(6) 0.6677(3) 0.053(3) Uani 0.270(16) 1 d D . P E 2
Zn32 Zn 0.2074(4) 0.5984(5) 0.5625(3) 0.178(5) Uani 0.484(3) 1 d D U P F 1
Zn35 Zn 0.72797(16) 0.8854(4) 0.57223(15) 0.0682(10) Uani 0.5804 1 d D . P C 1
N310 N 0.2304(3) 1.1904(5) 0.5386(3) 0.062(2) Uani 1 1 d . . . . .
N313 N 0.4574(3) 1.2582(7) 0.6862(3) 0.074(3) Uani 1 1 d D . . . .
N309 N 0.1898(3) 1.0571(5) 0.5215(3) 0.062(2) Uani 1 1 d . . . . .
N315 N 0.5370(3) 0.9766(6) 0.7292(3) 0.070(3) Uani 1 1 d . . . . .
N303 N 0.0178(3) 0.5161(6) 0.7217(3) 0.069(3) Uani 1 1 d . . . . .
N308 N 0.2504(3) 1.0603(5) 0.5761(3) 0.063(2) Uani 1 1 d . . . . .
N322 N 0.7235(4) 0.2967(6) 0.5212(3) 0.077(3) Uani 1 1 d . . . . .
N304 N 0.0741(4) 0.5989(7) 0.7021(3) 0.075(3) Uani 1 1 d . . . . .
N312 N 0.3613(3) 1.2845(6) 0.6378(3) 0.080(3) Uani 1 1 d D . . . .
N314 N 0.5678(3) 1.0235(7) 0.6753(3) 0.071(3) Uani 1 1 d . . . . .
N307 N 0.2104(4) 0.7358(7) 0.5590(3) 0.083(3) Uani 1 1 d D . . . .
N319 N 0.7202(4) 0.7501(7) 0.5575(4) 0.087(3) Uani 1 1 d D . . . .
N302 N 0.0487(4) 0.4657(7) 0.6678(3) 0.079(3) Uani 1 1 d . . . . .
N316 N 0.5936(4) 0.8931(7) 0.7109(3) 0.079(3) Uani 1 1 d . . . . .
N305 N 0.0451(4) 0.7660(8) 0.8207(3) 0.079(3) Uani 1 1 d . . . . .
N320 N 0.6877(3) 0.4355(6) 0.5059(3) 0.078(3) Uani 1 1 d . . . . .
N321 N 0.7463(4) 0.4226(7) 0.5619(3) 0.083(3) Uani 1 1 d . . . . .
C321 C 0.2143(4) 0.9190(7) 0.5552(3) 0.061(3) Uani 1 1 d . . . . .
N311 N 0.1143(4) 1.2812(6) 0.4229(3) 0.083(3) Uani 1 1 d D . . . .
N317 N 0.5662(4) 0.7344(7) 0.8311(3) 0.086(3) Uani 1 1 d D . . . .
N323 N 0.8514(4) 0.1928(6) 0.6239(4) 0.094(4) Uani 1 1 d . . . . .
C309 C 0.0449(5) 0.6498(7) 0.7572(4) 0.071(3) Uani 1 1 d . . . . .
C342 C 0.5413(4) 1.0323(8) 0.6999(3) 0.064(3) Uani 1 1 d . . . . .
N301 N -0.0582(4) 0.2261(9) 0.6810(4) 0.094(4) Uani 1 1 d D . . . .
N324 N 0.6019(4) 0.2184(7) 0.4090(4) 0.086(3) Uani 1 1 d D . . . .
C326 C 0.2546(3) 1.1438(6) 0.5678(3) 0.057(3) Uani 1 1 d . . . . .
C325 C 0.1974(4) 1.1429(7) 0.5170(3) 0.063(3) Uani 1 1 d . . . . .
N306 N 0.1616(5) 0.5788(7) 0.5970(4) 0.091(4) Uani 1 1 d D . . . .
C327 C 0.1683(4) 1.1911(7) 0.4852(3) 0.066(3) Uani 1 1 d . . . . .
C324 C 0.2182(4) 1.0180(6) 0.5509(3) 0.062(3) Uani 1 1 d . . . . .
C343 C 0.5655(4) 0.9065(8) 0.7336(4) 0.066(3) Uani 1 1 d . . . . .
C345 C 0.5656(4) 0.8462(8) 0.7662(4) 0.074(3) Uani 1 1 d D . . . .
C306 C 0.0216(5) 0.4587(8) 0.6926(4) 0.075(3) Uani 1 1 d . . . . .
C339 C 0.5135(4) 1.1134(8) 0.6958(4) 0.065(3) Uani 1 1 d . . . . .
C334 C 0.2915(4) 1.1950(6) 0.5927(3) 0.065(3) Uani 1 1 d . . . . .
C307 C 0.0453(4) 0.5846(7) 0.7243(3) 0.068(3) Uani 1 1 d . . . . .
C323 C 0.2339(5) 0.7813(8) 0.5880(4) 0.081(4) Uani 1 1 d . . . . .
H323 H 0.249482 0.750160 0.610523 0.097 Uiso 1 1 calc R U . . .
C303 C -0.0047(4) 0.3771(8) 0.6890(4) 0.075(4) Uani 1 1 d . . . . .
N318 N 0.6802(5) 0.9044(9) 0.6044(4) 0.100(4) Uani 1 1 d D . . . .
C361 C 0.7483(4) 0.3367(7) 0.5512(4) 0.076(4) Uani 1 1 d . . . . .
C362 C 0.6925(5) 0.3489(9) 0.5001(4) 0.083(4) Uani 1 1 d . . . . .
C338 C 0.4908(4) 1.1355(8) 0.7238(4) 0.076(4) Uani 1 1 d . . . . .
H338 H 0.494184 1.100723 0.747325 0.092 Uiso 1 1 calc R U . . .
C331 C 0.1763(4) 1.2769(8) 0.4747(4) 0.078(4) Uani 1 1 d . . . . .
H331 H 0.200853 1.308062 0.488984 0.094 Uiso 1 1 calc R U . . .
C333 C 0.3193(5) 1.1515(8) 0.6231(4) 0.086(4) Uani 1 1 d . . . . .
H333 H 0.315079 1.090524 0.628732 0.103 Uiso 1 1 calc R U . . .
C352 C 0.6231(5) 0.9362(9) 0.6543(4) 0.085(4) Uani 1 1 d . . . . .
C370 C 0.6617(5) 0.3022(8) 0.4679(4) 0.084(4) Uani 1 1 d . . . . .
C302 C -0.0318(5) 0.3601(9) 0.7153(4) 0.090(4) Uani 1 1 d . . . . .
H302 H -0.032560 0.399298 0.736784 0.108 Uiso 1 1 calc R U . . .
C357 C 0.7154(4) 0.5666(8) 0.5441(4) 0.074(3) Uani 1 1 d . . . . .
C316 C 0.1043(5) 0.5531(8) 0.6472(4) 0.078(4) Uani 1 1 d . . . . .
C337 C 0.4630(4) 1.2073(8) 0.7190(4) 0.075(3) Uani 1 1 d . . . . .
H337 H 0.447472 1.221034 0.739139 0.090 Uiso 1 1 calc R U . . .
C301 C -0.0586(5) 0.2821(8) 0.7092(4) 0.083(4) Uani 1 1 d . . . . .
H301 H -0.077518 0.271286 0.726849 0.099 Uiso 1 1 calc R U . . .
C360 C 0.7154(5) 0.4690(7) 0.5363(4) 0.079(4) Uani 1 1 d . . . . .
C344 C 0.5929(5) 0.9525(9) 0.6820(4) 0.081(4) Uani 1 1 d . . . . .
C319 C 0.1891(5) 0.7793(8) 0.5285(4) 0.083(4) Uani 1 1 d . . . . .
H319 H 0.173077 0.745929 0.506943 0.100 Uiso 1 1 calc R U . . .
C322 C 0.2370(5) 0.8732(8) 0.5871(4) 0.082(4) Uani 1 1 d . . . . .
H322 H 0.254848 0.904162 0.608438 0.099 Uiso 1 1 calc R U . . .
C363 C 0.7842(4) 0.2838(8) 0.5767(4) 0.082(4) Uani 1 1 d . . . . .
C308 C 0.0741(4) 0.5370(8) 0.6738(4) 0.074(3) Uani 1 1 d . . . . .
C310 C 0.0176(5) 0.6405(10) 0.7823(4) 0.090(4) Uani 1 1 d . . . . .
H310 H -0.003082 0.593550 0.778047 0.109 Uiso 1 1 calc R U . . .
C330 C 0.1488(5) 1.3178(8) 0.4436(4) 0.084(4) Uani 1 1 d . . . . .
H330 H 0.155588 1.376789 0.436853 0.100 Uiso 1 1 calc R U . . .
C335 C 0.2998(4) 1.2794(8) 0.5845(4) 0.086(4) Uani 1 1 d . . . . .
H335 H 0.281736 1.308884 0.562725 0.104 Uiso 1 1 calc R U . . .
C320 C 0.1885(5) 0.8700(8) 0.5255(4) 0.083(4) Uani 1 1 d . . . . .
H320 H 0.170660 0.898815 0.503396 0.099 Uiso 1 1 calc R U . . .
C346 C 0.5318(6) 0.8386(11) 0.7847(5) 0.103(5) Uani 1 1 d . . . . .
H346 H 0.506095 0.871508 0.774640 0.124 Uiso 1 1 calc R U . . .
C313 C 0.0688(5) 0.7267(10) 0.7603(5) 0.088(4) Uani 1 1 d . . . . .
H313 H 0.085262 0.741430 0.741095 0.106 Uiso 1 1 calc R U . . .
C336 C 0.3349(5) 1.3249(8) 0.6076(5) 0.094(5) Uani 1 1 d . . . . .
H336 H 0.340049 1.385342 0.601788 0.113 Uiso 1 1 calc R U . . .
C367 C 0.7904(5) 0.1964(8) 0.5710(5) 0.089(4) Uani 1 1 d . . . . .
H367 H 0.771738 0.165352 0.550246 0.107 Uiso 1 1 calc R U . . .
C371 C 0.6652(5) 0.2145(8) 0.4592(4) 0.093(5) Uani 1 1 d . . . . .
H371 H 0.689025 0.181121 0.473422 0.111 Uiso 1 1 calc R U . . .
C328 C 0.1315(5) 1.1513(7) 0.4632(4) 0.096(5) Uani 1 1 d . . . . .
H328 H 0.124434 1.091645 0.468583 0.115 Uiso 1 1 calc R U . . .
C340 C 0.5093(5) 1.1671(10) 0.6638(5) 0.090(4) Uani 1 1 d . . . . .
H340 H 0.525844 1.155172 0.644231 0.107 Uiso 1 1 calc R U . . .
C368 C 0.5983(5) 0.3037(8) 0.4165(5) 0.105(6) Uani 1 1 d . . . . .
H368 H 0.574120 0.334943 0.401528 0.127 Uiso 1 1 calc R U . . .
C359 C 0.6950(5) 0.7198(8) 0.5256(5) 0.085(4) Uani 1 1 d . . . . .
H359 H 0.678125 0.760003 0.507396 0.102 Uiso 1 1 calc R U . . .
O3A O 0.2550(6) 0.9703(10) 0.6849(4) 0.087(5) Uani 0.5723 1 d D U P G 1
C332 C 0.3534(5) 1.1998(8) 0.6453(4) 0.092(5) Uani 1 1 d . . . . .
H332 H 0.372104 1.170945 0.666887 0.110 Uiso 1 1 calc R U . . .
C369 C 0.6276(5) 0.3516(9) 0.4449(5) 0.103(6) Uani 1 1 d . . . . .
H369 H 0.624720 0.413882 0.448450 0.124 Uiso 1 1 calc R U . . .
C355 C 0.7421(6) 0.6932(10) 0.5836(5) 0.104(5) Uani 1 1 d . . . . .
H355 H 0.759135 0.715803 0.607575 0.125 Uiso 1 1 calc R U . . .
O2A O 0.3917(5) 0.9262(10) 0.7662(5) 0.083(4) Uani 0.5723 1 d D U P G 1
C372 C 0.6356(5) 0.1739(9) 0.4309(4) 0.092(5) Uani 1 1 d . . . . .
H372 H 0.638582 0.112023 0.426323 0.110 Uiso 1 1 calc R U . . .
C317 C 0.1396(7) 0.6056(12) 0.6579(6) 0.115(6) Uani 1 1 d . . . . .
H317 H 0.145485 0.634122 0.683111 0.138 Uiso 1 1 calc R U . . .
C312 C 0.0682(5) 0.7826(10) 0.7925(5) 0.104(6) Uani 1 1 d . . . . .
H312 H 0.084993 0.835636 0.794729 0.125 Uiso 1 1 calc R U . . .
C341 C 0.4812(5) 1.2395(10) 0.6589(5) 0.093(4) Uani 1 1 d . . . . .
H341 H 0.478666 1.276218 0.636012 0.111 Uiso 1 1 calc R U . . .
C329 C 0.1052(5) 1.1990(10) 0.4333(5) 0.106(6) Uani 1 1 d . . . . .
H329 H 0.079194 1.171780 0.419459 0.127 Uiso 1 1 calc R U . . .
C351 C 0.6182(6) 0.9786(10) 0.6181(5) 0.101(5) Uani 1 1 d . . . . .
H351 H 0.596030 1.021661 0.610245 0.121 Uiso 1 1 calc R U . . .
C366 C 0.8242(5) 0.1517(9) 0.5958(4) 0.093(5) Uani 1 1 d . . . . .
H366 H 0.827681 0.089520 0.592130 0.111 Uiso 1 1 calc R U . . .
C358 C 0.6923(5) 0.6259(9) 0.5177(5) 0.091(4) Uani 1 1 d . . . . .
H358 H 0.674254 0.604640 0.493948 0.109 Uiso 1 1 calc R U . . .
C311 C 0.0188(6) 0.6980(9) 0.8146(4) 0.095(5) Uani 1 1 d . . . . .
H311 H 0.000013 0.687391 0.832362 0.114 Uiso 1 1 calc R U . . .
C364 C 0.8118(6) 0.3289(8) 0.6070(5) 0.131(8) Uani 1 1 d . . . . .
H364 H 0.808040 0.389882 0.612862 0.157 Uiso 1 1 calc R U . . .
C356 C 0.7410(6) 0.6037(9) 0.5774(5) 0.104(5) Uani 1 1 d . . . . .
H356 H 0.758289 0.565897 0.596460 0.124 Uiso 1 1 calc R U . . .
C318 C 0.1669(7) 0.6172(11) 0.6318(6) 0.117(6) Uani 1 1 d . . . . .
H318 H 0.191151 0.655536 0.639561 0.141 Uiso 1 1 calc R U . . .
C347 C 0.5333(6) 0.7840(11) 0.8180(5) 0.109(6) Uani 1 1 d . . . . .
H347 H 0.509565 0.783912 0.831140 0.131 Uiso 1 1 calc R U . . .
C350 C 0.6464(7) 0.9572(13) 0.5934(5) 0.115(6) Uani 1 1 d . . . . .
H350 H 0.641053 0.981653 0.567425 0.138 Uiso 1 1 calc R U . . .
C314 C 0.1253(6) 0.5270(11) 0.5866(5) 0.106(5) Uani 1 1 d . . . . .
H314 H 0.118903 0.500982 0.560836 0.127 Uiso 1 1 calc R U . . .
C305 C -0.0339(7) 0.2409(11) 0.6561(7) 0.132(8) Uani 1 1 d . . . . .
H305 H -0.035087 0.201012 0.634442 0.159 Uiso 1 1 calc R U . . .
C365 C 0.8452(6) 0.2768(10) 0.6280(6) 0.134(8) Uani 1 1 d . . . . .
H365 H 0.865911 0.306623 0.647763 0.161 Uiso 1 1 calc R U . . .
O1A O 0.2905(5) 0.7613(11) 0.8065(5) 0.099(6) Uani 0.5723 1 d D U P G 1
H1AA H 0.304100 0.758250 0.830199 0.148 Uiso 0.5723 1 calc R U P G 1
C3A C 0.3249(5) 0.8279(9) 0.6782(5) 0.063(5) Uani 0.5723 1 d D U P G 1
H3A H 0.328815 0.871642 0.659296 0.075 Uiso 0.5723 1 calc R U P G 1
C304 C -0.0038(6) 0.3186(12) 0.6600(6) 0.116(6) Uani 1 1 d . . . . .
H304 H 0.015474 0.326156 0.642338 0.139 Uiso 1 1 calc R U . . .
C315 C 0.0990(7) 0.5119(12) 0.6109(5) 0.113(6) Uani 1 1 d . . . . .
H315 H 0.075607 0.471399 0.603130 0.135 Uiso 1 1 calc R U . . .
C353 C 0.6572(8) 0.8739(14) 0.6630(6) 0.142(9) Uani 1 1 d . . . . .
H353 H 0.661526 0.840559 0.686924 0.170 Uiso 1 1 calc R U . . .
C4A C 0.3198(7) 0.8543(8) 0.7160(5) 0.064(5) Uani 0.5723 1 d D U P G 1
C7A C 0.3238(6) 0.9515(9) 0.7258(5) 0.066(5) Uani 0.5723 1 d D U P G 1
C12A C 0.2906(7) 1.0097(10) 0.7092(6) 0.079(6) Uani 0.5723 1 d D U P G 1
C1A C 0.3177(6) 0.6744(10) 0.6955(5) 0.081(7) Uani 0.5723 1 d D U P G 1
H1A H 0.316392 0.613094 0.688500 0.097 Uiso 0.5723 1 calc R U P G 1
C6A C 0.3131(6) 0.7005(9) 0.7332(6) 0.087(7) Uani 0.5723 1 d D U P G 1
H6A H 0.308926 0.656233 0.751775 0.104 Uiso 0.5723 1 calc R U P G 1
C8A C 0.3606(6) 0.9866(10) 0.7513(6) 0.075(5) Uani 0.5723 1 d D U P G 1
C354 C 0.6836(8) 0.8617(15) 0.6373(7) 0.147(9) Uani 1 1 d . . . . .
H354 H 0.706162 0.818905 0.643909 0.177 Uiso 1 1 calc R U . . .
C10A C 0.3319(8) 1.1340(12) 0.7421(7) 0.101(8) Uani 0.5723 1 d D U P G 1
H10A H 0.334698 1.196089 0.747490 0.121 Uiso 0.5723 1 calc R U P G 1
C348 C 0.6033(7) 0.7499(18) 0.8172(7) 0.106(6) Uani 0.69(2) 1 d D . P H 1
H348 H 0.629711 0.724784 0.831126 0.128 Uiso 0.69(2) 1 calc R U P H 1
C5A C 0.3145(6) 0.7902(9) 0.7445(5) 0.076(6) Uani 0.5723 1 d D U P G 1
C9A C 0.3647(8) 1.0770(11) 0.7584(7) 0.093(7) Uani 0.5723 1 d D U P G 1
H9A H 0.390431 1.099845 0.774764 0.112 Uiso 0.5723 1 calc R U P G 1
C2A C 0.3243(6) 0.7384(10) 0.6681(5) 0.078(6) Uani 0.5723 1 d D U P G 1
H2A H 0.328305 0.720812 0.642559 0.093 Uiso 0.5723 1 calc R U P G 1
C349 C 0.6037(7) 0.8005(18) 0.7838(7) 0.106(6) Uani 0.69(2) 1 d D . P H 1
H349 H 0.628987 0.804371 0.773015 0.128 Uiso 0.69(2) 1 calc R U P H 1
C11A C 0.2949(8) 1.1010(11) 0.7178(7) 0.096(7) Uani 0.5723 1 d D U P G 1
H11A H 0.272034 1.140612 0.706728 0.115 Uiso 0.5723 1 calc R U P G 1
C15A C 0.2163(10) 1.022(2) 0.6705(8) 0.118(11) Uani 0.5723 1 d D U P G 1
H15A H 0.222853 1.070222 0.653659 0.178 Uiso 0.5723 1 calc . U P I 1
H15B H 0.205746 1.046475 0.693058 0.178 Uiso 0.5723 1 calc . U P J 1
H15C H 0.193976 0.983008 0.654976 0.178 Uiso 0.5723 1 calc . U P K 1
C13A C 0.3114(9) 0.8218(13) 0.7856(6) 0.096(8) Uani 0.5723 1 d D U P G 1
H13A H 0.340990 0.833005 0.801178 0.115 Uiso 0.5723 1 calc R U P G 1
H13B H 0.295487 0.879115 0.783123 0.115 Uiso 0.5723 1 calc R U P G 1
I412 I 0.58617(10) 0.0052(3) 0.34801(13) 0.0767(7) Uani 0.491 1 d D . P B 2
Zn46 Zn 0.5556(2) 0.1496(5) 0.3695(2) 0.072(2) Uani 0.491 1 d D . P B 2
I411 I 0.48640(13) 0.1626(5) 0.39547(15) 0.0953(11) Uani 0.491 1 d D . P B 2
I408 I 0.43930(15) 1.4646(4) 0.6293(2) 0.095(2) Uani 0.38(2) 1 d D . P A 2
Zn44 Zn 0.4111(2) 1.3534(5) 0.6737(2) 0.058(3) Uani 0.38(2) 1 d D . P A 2
I407 I 0.3786(4) 1.4002(9) 0.7293(4) 0.204(7) Uani 0.38(2) 1 d D . P A 2
I302 I -0.06489(17) 0.0169(5) 0.6256(3) 0.210(3) Uani 0.730(16) 1 d D . P E 1
Zn31 Zn -0.1012(2) 0.1288(4) 0.6636(2) 0.132(3) Uani 0.730(16) 1 d D . P E 1
I301 I -0.1321(3) 0.0984(3) 0.72390(14) 0.171(2) Uani 0.730(16) 1 d D . P E 1
I410 I 0.7911(3) 0.9266(5) 0.6037(3) 0.246(5) Uani 0.3941 1 d D . P C 2
I409 I 0.6855(3) 0.9692(4) 0.4982(2) 0.192(4) Uani 0.3941 1 d D . P C 2
Zn45 Zn 0.7168(4) 0.8879(6) 0.5624(4) 0.173(7) Uani 0.3941 1 d D . P C 2
I403 I 0.17231(11) 0.5344(3) 0.49309(9) 0.0874(9) Uani 0.455(3) 1 d D U P F 2
Zn42 Zn 0.20518(15) 0.5958(3) 0.56104(13) 0.0615(15) Uani 0.455(3) 1 d D U P F 2
I404 I 0.27669(9) 0.53644(18) 0.59981(11) 0.0822(8) Uani 0.455(3) 1 d D U P F 2
I504 I 0.3069(5) 0.5922(13) 0.6247(5) 0.080 Uiso 0.0608(19) 1 d . U P F 3
I503 I 0.2095(5) 0.5142(13) 0.5208(5) 0.080 Uiso 0.0608(19) 1 d . U P F 3
Zn52 Zn 0.2356(11) 0.611(3) 0.5817(11) 0.080 Uiso 0.0608(19) 1 d . U P F 3
I509 I 0.6374(12) 0.938(3) 0.4755(10) 0.080 Uiso 0.0255 1 d D U P C 3
I510 I 0.7580(11) 0.959(3) 0.5646(11) 0.080 Uiso 0.0255 1 d D U P C 3
Zn55 Zn 0.6844(15) 0.887(5) 0.5403(16) 0.080 Uiso 0.0255 1 d D U P C 3
I512 I 0.5535(18) 0.018(4) 0.3847(18) 0.080 Uiso 0.0167 1 d D U P B 3
Zn56 Zn 0.539(3) 0.193(6) 0.393(4) 0.080 Uiso 0.0167 1 d D U P B 3
I511 I 0.4619(18) 0.243(4) 0.4068(17) 0.080 Uiso 0.0167 1 d D U P B 3
I406 I 0.1108(4) 1.4842(5) 0.3572(2) 0.183(6) Uani 0.4617 1 d D . P D 2
Zn43 Zn 0.0741(4) 1.3485(8) 0.3788(4) 0.111(7) Uani 0.4617 1 d D . P D 2
I405 I 0.0026(3) 1.3472(10) 0.4008(3) 0.189(6) Uani 0.4617 1 d D . P D 2
I506 I 0.0872(10) 1.4914(17) 0.3767(7) 0.168(13) Uani 0.1565 1 d . . P D 3
I505 I -0.0161(10) 1.303(2) 0.3981(9) 0.230(16) Uani 0.1565 1 d . . P D 3
Zn53 Zn 0.0592(16) 1.337(3) 0.3755(13) 0.15(2) Uani 0.1565 1 d . . P D 3
C14A C 0.4296(9) 0.959(2) 0.7931(12) 0.135(13) Uani 0.5723 1 d D U P G 1
H14A H 0.448058 0.990709 0.778017 0.202 Uiso 0.5723 1 calc . U P L 1
H14B H 0.445685 0.908690 0.807211 0.202 Uiso 0.5723 1 calc . U P M 1
H14C H 0.420868 0.999639 0.812245 0.202 Uiso 0.5723 1 calc . U P N 1
C449 C 0.5785(18) 0.7563(19) 0.7653(11) 0.106(6) Uani 0.31(2) 1 d D . P H 2
H449 H 0.586945 0.732890 0.742449 0.128 Uiso 0.31(2) 1 calc R U P H 2
C448 C 0.5787(18) 0.703(2) 0.7979(10) 0.106(6) Uani 0.31(2) 1 d D . P H 2
H448 H 0.587710 0.642374 0.797279 0.128 Uiso 0.31(2) 1 calc R U P H 2
C4B C 0.7353(13) 0.748(3) 0.7557(11) 0.165(18) Uani 0.1959 1 d DG U P O -1
C5B C 0.7589(13) 0.738(3) 0.7261(12) 0.169(18) Uani 0.1959 1 d DG U P O -1
C6B C 0.7796(14) 0.811(4) 0.7135(15) 0.17(2) Uani 0.1959 1 d DG U P O -1
H6B H 0.795774 0.804318 0.693245 0.207 Uiso 0.1959 1 calc R U P O -1
C1B C 0.7767(17) 0.894(4) 0.7305(19) 0.17(2) Uani 0.1959 1 d G U P O -1
H1B H 0.790803 0.944393 0.721857 0.204 Uiso 0.1959 1 calc R U P O -1
C2B C 0.7530(17) 0.905(3) 0.7601(18) 0.17(2) Uani 0.1959 1 d G U P O -1
H2B H 0.751020 0.961503 0.771684 0.200 Uiso 0.1959 1 calc R U P O -1
C3B C 0.7324(15) 0.832(3) 0.7727(13) 0.159(19) Uani 0.1959 1 d DG U P O -1
H3B H 0.716209 0.838536 0.792900 0.191 Uiso 0.1959 1 calc R U P O -1
C7B C 0.7225(12) 0.667(3) 0.7752(12) 0.172(16) Uani 0.1959 1 d DG U P O -1
C12B C 0.6847(13) 0.624(4) 0.7567(13) 0.181(19) Uani 0.1959 1 d DG U P O -1
C11B C 0.6760(18) 0.538(4) 0.7684(17) 0.18(2) Uani 0.1959 1 d G U P O -1
H11B H 0.650112 0.508767 0.755768 0.212 Uiso 0.1959 1 calc R U P O -1
C10B C 0.705(2) 0.496(3) 0.7986(19) 0.18(2) Uani 0.1959 1 d G U P O -1
H10B H 0.699109 0.437199 0.806542 0.212 Uiso 0.1959 1 calc R U P O -1
C9B C 0.7429(19) 0.539(4) 0.8171(15) 0.17(2) Uani 0.1959 1 d G U P O -1
H9B H 0.762804 0.509719 0.837674 0.198 Uiso 0.1959 1 calc R U P O -1
C8B C 0.7516(13) 0.624(3) 0.8054(11) 0.162(18) Uani 0.1959 1 d DG U P O -1
O3B O 0.660(2) 0.675(5) 0.7270(18) 0.19(2) Uani 0.1959 1 d D U P O -1
C15B C 0.639(5) 0.631(8) 0.691(3) 0.22(4) Uani 0.1959 1 d D U P O -1
H15D H 0.626191 0.675512 0.671555 0.335 Uiso 0.1959 1 calc . U P P -1
H15E H 0.615872 0.592432 0.697244 0.335 Uiso 0.1959 1 calc . U P Q -1
H15F H 0.659859 0.594679 0.680996 0.335 Uiso 0.1959 1 calc . U P R -1
C4 C 0.5625(19) 0.430(6) 0.689(2) 0.15(2) Uani 0.1847 1 d D U P S -2
H4A H 0.541411 0.431383 0.706570 0.181 Uiso 0.1847 1 calc R U P S -2
H4B H 0.547498 0.405825 0.662888 0.181 Uiso 0.1847 1 calc R U P S -2
C5 C 0.578(2) 0.525(5) 0.683(2) 0.15(2) Uani 0.1847 1 d D U P S -2
H5A H 0.553136 0.563756 0.673072 0.180 Uiso 0.1847 1 calc R U P S -2
H5B H 0.597149 0.524352 0.663647 0.180 Uiso 0.1847 1 calc R U P S -2
C6 C 0.604(2) 0.562(4) 0.723(2) 0.15(2) Uani 0.1847 1 d D U P S -2
H6C H 0.614988 0.622120 0.718490 0.181 Uiso 0.1847 1 calc R U P S -2
H6D H 0.583940 0.568729 0.741688 0.181 Uiso 0.1847 1 calc R U P S -2
C7 C 0.6417(19) 0.502(5) 0.742(2) 0.15(2) Uani 0.1847 1 d D U P S -2
H7A H 0.663938 0.503775 0.725189 0.175 Uiso 0.1847 1 calc R U P S -2
H7B H 0.655015 0.524770 0.768354 0.175 Uiso 0.1847 1 calc R U P S -2
C10 C 0.628(2) 0.405(5) 0.745(2) 0.15(2) Uani 0.1847 1 d D U P S -2
H10C H 0.611181 0.400860 0.766767 0.179 Uiso 0.1847 1 calc R U P S -2
H10D H 0.654094 0.367437 0.753310 0.179 Uiso 0.1847 1 calc R U P S -2
C11 C 0.600(2) 0.368(4) 0.707(2) 0.15(2) Uani 0.1847 1 d D U P S -2
H11C H 0.588455 0.309079 0.712353 0.175 Uiso 0.1847 1 calc R U P S -2
H11D H 0.618798 0.358952 0.687327 0.175 Uiso 0.1847 1 calc R U P S -2
O2B O 0.7888(16) 0.668(4) 0.8227(16) 0.162(19) Uani 0.1959 1 d D U P O -1
C12 C 0.1733(11) 1.319(3) 0.5948(10) 0.080 Uiso 0.2419 1 d D U P . .
H12A H 0.167231 1.381693 0.600890 0.096 Uiso 0.2419 1 calc R U P . .
H12B H 0.190830 1.319328 0.574087 0.096 Uiso 0.2419 1 calc R U P . .
C13 C 0.1992(9) 1.274(3) 0.6325(11) 0.080 Uiso 0.2419 1 d D U P . .
H13E H 0.225528 1.309412 0.643151 0.096 Uiso 0.2419 1 calc R U P . .
H13F H 0.208438 1.213872 0.625800 0.096 Uiso 0.2419 1 calc R U P . .
C14 C 0.1715(11) 1.266(3) 0.6643(8) 0.080 Uiso 0.2419 1 d D U P . .
H14G H 0.188180 1.233911 0.687686 0.096 Uiso 0.2419 1 calc R U P . .
H14H H 0.164993 1.326513 0.673108 0.096 Uiso 0.2419 1 calc R U P . .
C15 C 0.1289(11) 1.217(3) 0.6485(10) 0.080 Uiso 0.2419 1 d D U P . .
H15G H 0.111330 1.215391 0.669165 0.096 Uiso 0.2419 1 calc R U P . .
H15H H 0.135350 1.154136 0.642280 0.096 Uiso 0.2419 1 calc R U P . .
C16 C 0.1029(9) 1.262(3) 0.6109(10) 0.080 Uiso 0.2419 1 d D U P . .
H16A H 0.093438 1.321370 0.617737 0.096 Uiso 0.2419 1 calc R U P . .
H16B H 0.076718 1.225761 0.600205 0.096 Uiso 0.2419 1 calc R U P . .
C17 C 0.1305(11) 1.270(3) 0.5791(8) 0.080 Uiso 0.2419 1 d D U P . .
H17A H 0.136675 1.210221 0.569925 0.096 Uiso 0.2419 1 calc R U P . .
H17B H 0.113735 1.303399 0.556083 0.096 Uiso 0.2419 1 calc R U P . .
O1B O 0.8008(19) 0.623(6) 0.702(3) 0.23(3) Uani 0.1959 1 d D U P O -1
H1BA H 0.818895 0.641030 0.721933 0.341 Uiso 0.1959 1 calc R U P O -1
C13B C 0.7588(17) 0.650(4) 0.7054(18) 0.18(2) Uani 0.1959 1 d D U P O -1
H13C H 0.746403 0.603890 0.720549 0.221 Uiso 0.1959 1 calc R U P O -1
H13D H 0.739963 0.653820 0.678633 0.221 Uiso 0.1959 1 calc R U P O -1
C3 C 0.5802(18) 0.763(3) 0.4957(15) 0.136(18) Uani 0.2231 1 d D U P T 1
H3C H 0.549452 0.745594 0.493078 0.164 Uiso 0.2231 1 calc R U P T 1
H3D H 0.598460 0.710264 0.505082 0.164 Uiso 0.2231 1 calc R U P T 1
C8 C 0.5883(19) 0.794(4) 0.4552(13) 0.141(18) Uani 0.2231 1 d D U P T 1
H8A H 0.619401 0.808124 0.457713 0.169 Uiso 0.2231 1 calc R U P T 1
H8B H 0.580967 0.744781 0.435614 0.169 Uiso 0.2231 1 calc R U P T 1
C9 C 0.561(2) 0.876(4) 0.4405(10) 0.144(19) Uani 0.2231 1 d D U P T 1
H9C H 0.529641 0.860570 0.436518 0.173 Uiso 0.2231 1 calc R U P T 1
H9D H 0.566632 0.895411 0.414612 0.173 Uiso 0.2231 1 calc R U P T 1
C18 C 0.571(2) 0.953(3) 0.4706(13) 0.144(18) Uani 0.2231 1 d D U P T 1
H18A H 0.601615 0.971602 0.472982 0.172 Uiso 0.2231 1 calc R U P T 1
H18B H 0.552221 1.004362 0.461255 0.172 Uiso 0.2231 1 calc R U P T 1
C19 C 0.5639(17) 0.922(4) 0.5114(11) 0.128(18) Uani 0.2231 1 d D U P T 1
H19A H 0.571848 0.971056 0.530923 0.154 Uiso 0.2231 1 calc R U P T 1
H19B H 0.532835 0.908237 0.509502 0.154 Uiso 0.2231 1 calc R U P T 1
C1C C 0.5914(15) 0.840(4) 0.5255(11) 0.123(17) Uani 0.2231 1 d D U P T 1
H1CA H 0.622491 0.854635 0.528812 0.148 Uiso 0.2231 1 calc R U P T 1
H1CB H 0.586200 0.820398 0.551669 0.148 Uiso 0.2231 1 calc R U P T 1
C14B C 0.822(3) 0.618(7) 0.849(3) 0.19(4) Uani 0.1959 1 d D U P O -1
H14D H 0.840563 0.588046 0.833156 0.291 Uiso 0.1959 1 calc . U P U -1
H14E H 0.808473 0.572675 0.862958 0.291 Uiso 0.1959 1 calc . U P V -1
H14F H 0.839531 0.658076 0.868014 0.291 Uiso 0.1959 1 calc . U P W -1

loop_
_atom_site_aniso_label
_atom_site_aniso_U_11
_atom_site_aniso_U_22
_atom_site_aniso_U_33
_atom_site_aniso_U_23
_atom_site_aniso_U_13
_atom_site_aniso_U_12
I307 0.0583(16) 0.0753(15) 0.125(2) -0.0489(13) -0.0134(10) -0.0014(9)
I312 0.250(6) 0.0518(16) 0.129(5) -0.012(2) -0.077(3) -0.008(2)
I309 0.0992(12) 0.0414(9) 0.0976(12) 0.0099(8) 0.0345(10) 0.0114(8)
I308 0.194(5) 0.0601(19) 0.253(6) 0.056(2) -0.141(5) -0.030(2)
I306 0.132(4) 0.036(2) 0.065(3) -0.003(2) -0.040(2) 0.008(2)
I401 0.048(3) 0.073(3) 0.084(4) 0.026(2) -0.016(2) -0.0031(17)
I311 0.209(7) 0.165(6) 0.161(6) 0.027(5) -0.006(4) -0.066(5)
I310 0.0948(12) 0.0421(10) 0.1274(15) -0.0154(9) -0.0048(11) -0.0025(8)
I303 0.549(15) 0.092(4) 0.242(7) -0.098(4) 0.210(8) -0.144(6)
I304 0.305(8) 0.080(3) 0.489(13) 0.095(5) 0.239(9) 0.086(4)
I402 0.086(3) 0.0191(19) 0.099(5) -0.0028(16) -0.0219(19) 0.0024(14)
I305 0.085(3) 0.141(6) 0.084(4) 0.018(3) 0.023(3) 0.047(3)
Zn34 0.118(6) 0.041(4) 0.167(8) -0.015(4) -0.076(5) 0.003(3)
Zn36 0.144(6) 0.051(4) 0.091(5) 0.012(3) -0.076(4) -0.013(4)
Zn33 0.075(6) 0.058(8) 0.049(6) -0.017(5) -0.016(6) 0.017(5)
Zn41 0.053(5) 0.009(3) 0.081(6) 0.010(3) -0.028(4) -0.001(3)
Zn32 0.298(13) 0.022(4) 0.242(11) -0.005(5) 0.118(9) 0.005(6)
Zn35 0.0810(19) 0.044(2) 0.080(2) -0.0002(15) 0.0194(18) 0.0083(16)
N310 0.074(5) 0.025(4) 0.070(5) -0.005(4) -0.023(4) 0.000(4)
N313 0.061(5) 0.057(6) 0.086(7) 0.006(5) -0.026(5) -0.002(5)
N309 0.074(6) 0.032(4) 0.067(5) -0.007(4) -0.017(4) -0.003(4)
N315 0.074(6) 0.056(6) 0.069(6) 0.010(5) -0.008(5) -0.003(5)
N303 0.082(6) 0.036(4) 0.074(6) -0.005(4) -0.021(5) -0.003(4)
N308 0.076(6) 0.036(4) 0.063(5) -0.007(4) -0.021(4) 0.002(4)
N322 0.086(7) 0.045(5) 0.082(7) 0.014(5) -0.022(5) -0.002(5)
N304 0.088(7) 0.058(6) 0.066(6) 0.009(5) -0.016(5) -0.003(5)
N312 0.085(6) 0.028(4) 0.103(8) -0.009(4) -0.034(6) 0.011(4)
N314 0.070(6) 0.063(6) 0.073(6) 0.007(5) 0.000(5) 0.009(5)
N307 0.105(8) 0.044(5) 0.091(8) -0.004(5) 0.000(6) 0.000(5)
N319 0.105(8) 0.053(6) 0.101(9) -0.001(6) 0.016(7) -0.004(6)
N302 0.091(7) 0.054(6) 0.077(7) 0.004(5) -0.021(6) -0.002(5)
N316 0.101(8) 0.052(6) 0.076(7) 0.011(5) 0.003(6) 0.019(5)
N305 0.087(7) 0.080(7) 0.061(6) -0.007(5) -0.006(5) -0.011(6)
N320 0.081(6) 0.033(5) 0.102(8) 0.007(5) -0.025(6) -0.001(4)
N321 0.093(7) 0.052(6) 0.090(7) 0.012(5) -0.014(6) -0.003(5)
C321 0.074(7) 0.038(5) 0.063(6) -0.010(5) -0.006(5) -0.012(5)
N311 0.113(8) 0.037(5) 0.073(6) -0.014(4) -0.040(6) 0.014(5)
N317 0.109(9) 0.057(6) 0.070(6) 0.000(5) -0.027(6) 0.001(6)
N323 0.100(8) 0.038(5) 0.119(9) 0.011(5) -0.034(7) -0.009(5)
C309 0.096(9) 0.040(6) 0.063(7) 0.005(5) -0.016(6) -0.005(6)
C342 0.063(6) 0.056(6) 0.064(7) 0.010(5) -0.010(5) 0.009(5)
N301 0.085(8) 0.081(9) 0.099(9) -0.010(7) -0.019(7) 0.012(7)
N324 0.098(8) 0.044(5) 0.099(8) 0.017(5) -0.020(6) -0.001(5)
C326 0.062(6) 0.034(5) 0.062(6) -0.011(4) -0.013(5) -0.003(4)
C325 0.071(7) 0.041(5) 0.065(6) 0.001(5) -0.013(5) 0.003(5)
N306 0.139(11) 0.037(5) 0.095(8) 0.003(5) 0.023(8) 0.015(6)
C327 0.078(7) 0.036(5) 0.068(7) -0.006(5) -0.023(6) 0.005(5)
C324 0.081(7) 0.033(5) 0.062(6) -0.003(4) -0.008(5) 0.006(5)
C343 0.069(7) 0.052(6) 0.070(7) 0.007(5) -0.005(6) 0.005(5)
C345 0.077(8) 0.057(7) 0.076(8) 0.013(6) -0.010(6) 0.005(6)
C306 0.086(8) 0.053(7) 0.071(8) 0.007(6) -0.020(7) 0.010(6)
C339 0.066(6) 0.055(6) 0.065(7) 0.003(5) -0.007(5) 0.006(5)
C334 0.082(7) 0.020(4) 0.079(7) -0.012(4) -0.018(6) -0.002(4)
C307 0.085(8) 0.048(6) 0.059(7) 0.003(5) -0.016(6) 0.003(6)
C323 0.107(10) 0.040(6) 0.080(8) 0.001(5) -0.013(7) 0.000(6)
C303 0.080(8) 0.043(6) 0.086(9) -0.007(6) -0.025(7) -0.004(6)
N318 0.124(11) 0.075(8) 0.104(10) 0.012(7) 0.027(8) 0.023(8)
C361 0.093(9) 0.029(5) 0.095(9) 0.018(5) -0.007(7) 0.000(5)
C362 0.087(9) 0.056(7) 0.092(9) 0.026(6) -0.013(7) 0.000(6)
C338 0.080(8) 0.047(6) 0.093(9) 0.016(6) -0.006(7) 0.005(6)
C331 0.090(8) 0.050(7) 0.075(8) -0.002(6) -0.026(7) 0.006(6)
C333 0.097(9) 0.040(6) 0.095(9) 0.005(6) -0.036(7) -0.003(6)
C352 0.103(10) 0.062(8) 0.085(9) 0.006(7) 0.011(8) 0.019(7)
C370 0.093(9) 0.047(6) 0.094(9) 0.016(6) -0.024(7) -0.002(6)
C302 0.110(11) 0.062(8) 0.075(8) -0.010(6) -0.030(8) -0.013(8)
C357 0.078(8) 0.045(6) 0.090(9) 0.009(6) -0.002(7) 0.006(6)
C316 0.088(9) 0.053(7) 0.082(9) -0.001(6) -0.011(7) -0.002(6)
C337 0.072(7) 0.063(7) 0.078(8) -0.008(6) -0.009(6) -0.002(6)
C301 0.094(9) 0.048(7) 0.090(9) 0.005(6) -0.019(7) 0.005(6)
C360 0.101(9) 0.036(6) 0.090(9) 0.005(6) -0.001(7) -0.009(6)
C344 0.105(10) 0.062(8) 0.068(8) -0.002(6) -0.003(7) 0.017(7)
C319 0.117(11) 0.038(6) 0.084(9) -0.013(6) -0.004(8) -0.019(6)
C322 0.095(9) 0.052(7) 0.087(9) -0.002(6) -0.012(7) 0.004(6)
C363 0.083(8) 0.056(7) 0.084(8) 0.014(6) -0.035(7) -0.002(6)
C308 0.087(8) 0.060(7) 0.064(7) -0.002(6) -0.010(6) 0.007(6)
C310 0.109(11) 0.081(9) 0.073(8) -0.019(7) 0.001(8) -0.030(8)
C330 0.109(10) 0.044(6) 0.083(8) -0.013(6) -0.017(8) 0.001(6)
C335 0.088(8) 0.042(6) 0.101(9) 0.006(6) -0.047(7) 0.008(6)
C320 0.115(10) 0.039(6) 0.080(8) -0.002(5) -0.012(7) 0.002(6)
C346 0.095(11) 0.079(10) 0.123(13) 0.035(9) -0.005(10) 0.015(8)
C313 0.077(8) 0.076(9) 0.105(10) -0.023(8) 0.001(7) -0.015(7)
C336 0.087(9) 0.044(6) 0.129(12) -0.006(7) -0.033(8) -0.004(6)
C367 0.088(9) 0.043(6) 0.118(11) -0.004(7) -0.022(8) 0.001(6)
C371 0.113(11) 0.038(6) 0.104(10) 0.017(6) -0.030(9) 0.007(6)
C328 0.101(9) 0.033(5) 0.116(11) 0.008(6) -0.063(8) -0.004(6)
C340 0.101(10) 0.071(9) 0.096(10) 0.018(7) 0.019(8) 0.019(8)
C368 0.115(11) 0.037(6) 0.130(12) 0.019(7) -0.054(10) 0.007(7)
C359 0.094(9) 0.050(7) 0.104(10) 0.018(7) 0.004(8) 0.025(7)
O3A 0.129(13) 0.060(9) 0.067(9) 0.012(7) 0.008(8) 0.047(9)
C332 0.105(10) 0.052(7) 0.091(9) -0.006(6) -0.044(8) -0.002(7)
C369 0.108(11) 0.045(7) 0.126(12) 0.012(7) -0.045(9) 0.000(7)
C355 0.124(13) 0.069(9) 0.097(11) 0.003(8) -0.026(9) 0.008(9)
O2A 0.078(9) 0.068(9) 0.108(11) -0.026(8) 0.030(9) -0.024(8)
C372 0.112(11) 0.053(7) 0.086(9) 0.006(6) -0.034(8) -0.006(7)
C317 0.145(16) 0.104(13) 0.102(12) -0.040(10) 0.038(12) -0.029(12)
C312 0.095(10) 0.067(9) 0.121(13) -0.031(9) -0.046(10) -0.005(8)
C341 0.099(10) 0.073(9) 0.107(11) 0.032(8) 0.021(9) 0.027(8)
C329 0.104(11) 0.063(8) 0.118(12) 0.014(8) -0.049(9) 0.005(8)
C351 0.117(12) 0.074(9) 0.112(12) 0.037(9) 0.025(10) 0.027(9)
C366 0.084(9) 0.065(8) 0.103(10) 0.008(7) -0.040(8) 0.011(7)
C358 0.104(10) 0.057(8) 0.096(10) 0.006(7) -0.014(8) -0.007(7)
C311 0.127(12) 0.066(8) 0.087(9) -0.016(7) 0.010(9) -0.037(9)
C364 0.155(15) 0.023(5) 0.161(15) -0.005(7) -0.093(12) 0.019(7)
C356 0.133(13) 0.044(7) 0.114(12) 0.005(7) -0.022(10) -0.016(8)
C318 0.153(17) 0.082(11) 0.123(14) -0.033(10) 0.040(13) -0.040(11)
C347 0.104(11) 0.093(11) 0.123(13) 0.049(10) 0.007(10) -0.003(9)
C350 0.150(16) 0.106(13) 0.104(12) 0.029(10) 0.062(12) 0.023(12)
C314 0.125(14) 0.084(11) 0.100(12) -0.014(9) 0.006(10) -0.015(10)
C305 0.154(18) 0.063(10) 0.160(19) -0.055(11) -0.015(15) -0.027(11)
C365 0.147(15) 0.056(8) 0.145(15) 0.002(9) -0.093(13) -0.008(9)
O1A 0.078(10) 0.092(12) 0.117(13) 0.055(10) -0.001(9) 0.012(9)
C3A 0.047(8) 0.028(8) 0.096(13) -0.001(8) -0.024(9) 0.006(7)
C304 0.137(15) 0.093(12) 0.120(13) -0.044(10) 0.032(11) -0.035(11)
C315 0.146(16) 0.102(13) 0.096(12) -0.024(10) 0.039(12) -0.019(11)
C353 0.19(2) 0.129(16) 0.117(14) 0.062(12) 0.056(15) 0.090(16)
C4A 0.077(11) 0.017(7) 0.096(13) 0.004(8) 0.015(10) 0.001(7)
C7A 0.101(13) 0.030(8) 0.067(11) 0.006(7) 0.021(10) 0.005(9)
C12A 0.132(16) 0.035(9) 0.077(12) 0.012(8) 0.038(12) 0.013(10)
C1A 0.061(10) 0.036(9) 0.119(16) -0.018(10) -0.042(11) 0.002(8)
C6A 0.054(10) 0.036(9) 0.150(18) 0.029(11) -0.028(12) -0.004(8)
C8A 0.113(15) 0.040(9) 0.081(12) -0.009(9) 0.040(11) -0.021(10)
C354 0.18(2) 0.144(18) 0.142(17) 0.053(15) 0.083(16) 0.096(16)
C10A 0.18(2) 0.042(11) 0.092(15) -0.007(11) 0.064(16) -0.011(14)
C348 0.088(11) 0.112(14) 0.118(13) 0.059(11) 0.017(9) 0.031(9)
C5A 0.062(10) 0.037(9) 0.116(15) 0.004(10) -0.009(10) 0.000(8)
C9A 0.147(19) 0.049(11) 0.102(15) -0.023(11) 0.068(15) -0.021(12)
C2A 0.054(10) 0.066(12) 0.098(14) -0.029(11) -0.018(10) 0.005(9)
C349 0.088(11) 0.112(14) 0.118(13) 0.059(11) 0.017(9) 0.031(9)
C11A 0.16(2) 0.057(12) 0.078(14) 0.015(10) 0.050(14) 0.022(14)
C15A 0.15(3) 0.12(2) 0.092(18) 0.042(17) 0.050(18) 0.07(2)
C13A 0.112(17) 0.040(11) 0.124(18) 0.024(12) -0.001(15) -0.015(11)
I412 0.0884(14) 0.0427(12) 0.0784(19) -0.0077(10) -0.0306(11) -0.0080(9)
Zn46 0.077(3) 0.058(4) 0.077(4) 0.019(3) 0.010(3) -0.006(2)
I411 0.0856(18) 0.123(3) 0.0789(19) -0.0073(18) 0.0204(15) -0.0333(17)
I408 0.070(3) 0.044(2) 0.162(4) 0.041(2) 0.000(3) -0.0007(15)
Zn44 0.039(4) 0.038(5) 0.087(6) -0.001(4) -0.012(4) 0.005(3)
I407 0.192(9) 0.122(5) 0.245(10) -0.096(6) -0.078(7) 0.045(5)
I302 0.160(3) 0.072(2) 0.350(6) -0.063(3) -0.058(4) 0.0088(18)
Zn31 0.126(5) 0.059(3) 0.170(6) 0.018(3) -0.065(4) -0.008(3)
I301 0.136(3) 0.122(2) 0.205(4) 0.084(2) -0.078(2) -0.035(2)
I410 0.244(9) 0.101(5) 0.443(16) -0.079(6) 0.186(10) -0.063(5)
I409 0.331(11) 0.071(3) 0.225(8) 0.059(4) 0.176(8) 0.076(5)
Zn45 0.259(16) 0.036(4) 0.260(17) -0.014(7) 0.136(13) -0.008(7)
I403 0.138(2) 0.0567(18) 0.0742(16) -0.0347(13) 0.0361(15) -0.0405(15)
Zn42 0.086(3) 0.034(4) 0.066(3) -0.011(2) 0.020(2) -0.010(2)
I404 0.0815(13) 0.0264(10) 0.135(2) -0.0113(11) 0.0127(13) 0.0044(9)
I406 0.330(12) 0.047(2) 0.116(5) 0.000(3) -0.088(6) -0.017(4)
Zn43 0.164(11) 0.049(6) 0.081(9) -0.005(5) -0.067(6) 0.038(6)
I405 0.207(8) 0.250(11) 0.084(4) 0.002(4) -0.027(4) 0.160(8)
I506 0.27(3) 0.052(5) 0.113(15) 0.001(8) -0.115(17) 0.018(13)
I505 0.20(2) 0.157(16) 0.29(3) 0.008(15) -0.039(17) 0.018(14)
Zn53 0.13(3) 0.091(15) 0.17(3) -0.064(14) -0.072(19) 0.017(13)
C14A 0.078(17) 0.11(2) 0.21(3) -0.05(2) 0.02(2) -0.044(16)
C449 0.088(11) 0.112(14) 0.118(13) 0.059(11) 0.017(9) 0.031(9)
C448 0.088(11) 0.112(14) 0.118(13) 0.059(11) 0.017(9) 0.031(9)
C4B 0.09(3) 0.28(4) 0.09(3) 0.07(3) -0.05(2) -0.01(3)
C5B 0.09(3) 0.28(4) 0.11(3) 0.07(3) -0.04(2) -0.02(3)
C6B 0.08(3) 0.29(5) 0.12(4) 0.07(3) -0.04(2) -0.03(3)
C1B 0.08(3) 0.29(4) 0.11(4) 0.06(3) -0.05(3) -0.05(3)
C2B 0.08(3) 0.29(4) 0.10(4) 0.06(3) -0.06(3) -0.04(3)
C3B 0.07(3) 0.28(4) 0.09(3) 0.06(3) -0.06(2) -0.03(3)
C7B 0.13(3) 0.27(4) 0.11(3) 0.06(3) -0.008(19) 0.00(3)
C12B 0.14(3) 0.26(4) 0.12(3) 0.06(3) -0.01(2) -0.01(3)
C11B 0.15(4) 0.26(4) 0.11(3) 0.06(3) 0.00(3) 0.00(3)
C10B 0.16(4) 0.27(4) 0.10(3) 0.06(3) 0.01(3) 0.00(3)
C9B 0.15(4) 0.26(4) 0.09(3) 0.05(3) 0.01(3) 0.02(3)
C8B 0.14(3) 0.25(4) 0.08(3) 0.04(3) 0.00(2) 0.02(3)
O3B 0.17(4) 0.25(5) 0.13(4) 0.06(3) -0.03(3) -0.01(4)
C15B 0.23(8) 0.25(8) 0.15(5) 0.05(5) -0.06(5) -0.01(6)
C4 0.10(4) 0.24(6) 0.12(4) 0.03(4) 0.04(3) 0.00(4)
C5 0.09(4) 0.23(6) 0.13(4) 0.03(4) 0.04(3) 0.00(4)
C6 0.09(4) 0.23(6) 0.14(4) 0.02(4) 0.04(3) 0.00(4)
C7 0.09(3) 0.23(6) 0.13(4) 0.03(4) 0.05(3) 0.00(4)
C10 0.10(4) 0.23(6) 0.12(4) 0.03(4) 0.04(3) -0.01(4)
C11 0.10(4) 0.24(6) 0.11(4) 0.04(4) 0.04(3) -0.01(4)
O2B 0.15(3) 0.24(5) 0.09(3) 0.00(3) 0.00(2) 0.03(3)
O1B 0.10(3) 0.34(7) 0.22(6) -0.02(6) -0.03(4) -0.04(4)
C13B 0.11(3) 0.29(5) 0.14(4) 0.05(4) -0.02(3) -0.02(4)
C3 0.06(2) 0.25(5) 0.09(3) 0.05(3) 0.00(2) 0.03(3)
C8 0.07(3) 0.26(5) 0.08(2) 0.03(3) 0.00(2) 0.02(3)
C9 0.10(3) 0.26(5) 0.07(2) 0.05(3) 0.01(2) 0.02(3)
C18 0.11(3) 0.25(5) 0.06(2) 0.05(2) 0.01(2) 0.02(3)
C19 0.07(2) 0.25(5) 0.06(2) 0.06(3) 0.00(2) 0.05(3)
C1C 0.05(2) 0.24(5) 0.08(2) 0.06(2) 0.01(2) 0.04(3)
C14B 0.18(5) 0.27(8) 0.10(5) -0.02(5) -0.04(4) 0.05(5)

loop_
_atom_type_symbol
_atom_type_description
_atom_type_scat_dispersion_real
_atom_type_scat_dispersion_imag
_atom_type_scat_source
C C 0.0181 0.0091 'International Tables Vol C Tables 4.2.6.8 and 6.1.1.4'
H H 0.0000 0.0000 'International Tables Vol C Tables 4.2.6.8 and 6.1.1.4'
I I -0.3257 6.8362 'International Tables Vol C Tables 4.2.6.8 and 6.1.1.4'
N N 0.0311 0.0180 'International Tables Vol C Tables 4.2.6.8 and 6.1.1.4'
O O 0.0492 0.0322 'International Tables Vol C Tables 4.2.6.8 and 6.1.1.4'
Zn Zn -1.5491 0.6778 'International Tables Vol C Tables 4.2.6.8 and 6.1.1.4'

loop_
_exptl_crystal_face_index_h
_exptl_crystal_face_index_k
_exptl_crystal_face_index_l
_exptl_crystal_face_perp_dist
0 0 1 0.0547
0 0 -1 0.0583
0 2 1 0.0382
1 0 0 0.0172
-1 0 0 0.0497
1 0 -1 0.0444
-1 0 1 0.0462
1 -1 -2 0.0842
-2 0 -1 0.0567
1 -2 -1 0.0799
-2 1 0 0.0570

loop_
_geom_angle_atom_site_label_1
_geom_angle_atom_site_label_2
_geom_angle_atom_site_label_3
_geom_angle
_geom_angle_site_symmetry_1
_geom_angle_site_symmetry_3
_geom_angle_publ_flag
I308 Zn34 I307 125.0(3) . . ?
N313 Zn34 I307 107.4(5) . . ?
N313 Zn34 I308 108.2(5) . . ?
N312 Zn34 I307 105.8(5) . . ?
N312 Zn34 I308 108.6(5) . . ?
N312 Zn34 N313 98.8(4) . . ?
I312 Zn36 I311 124.0(5) . . ?
N305 Zn36 I312 111.4(6) 4_665 . ?
N305 Zn36 I311 109.5(6) 4_665 . ?
N305 Zn36 N324 102.9(6) 4_665 . ?
N324 Zn36 I312 100.2(5) . . ?
N324 Zn36 I311 106.3(6) . . ?
I306 Zn33 I305 125.0(6) . . ?
N311 Zn33 I306 107.6(7) . . ?
N311 Zn33 I305 106.7(6) . . ?
N311 Zn33 N317 102.1(6) . 4_575 ?
N317 Zn33 I306 108.1(6) 4_575 . ?
N317 Zn33 I305 105.1(7) 4_575 . ?
I401 Zn41 I402 127.3(5) . . ?
N323 Zn41 I401 103.3(6) 1_455 . ?
N323 Zn41 I402 110.4(6) 1_455 . ?
N301 Zn41 I401 110.2(6) . . ?
N301 Zn41 I402 106.3(6) . . ?
N301 Zn41 N323 94.7(6) . 1_455 ?
I303 Zn32 I304 120.0(5) . . ?
N307 Zn32 I303 107.9(5) . . ?
N307 Zn32 I304 106.4(5) . . ?
N307 Zn32 N306 102.8(6) . . ?
N306 Zn32 I303 105.3(6) . . ?
N306 Zn32 I304 113.0(6) . . ?
I310 Zn35 I309 121.6(2) . . ?
N319 Zn35 I309 110.3(4) . . ?
N319 Zn35 I310 106.5(4) . . ?
N318 Zn35 I309 104.9(4) . . ?
N318 Zn35 I310 110.0(5) . . ?
N318 Zn35 N319 101.6(6) . . ?
C326 N310 C325 113.3(8) . . ?
C337 N313 Zn34 122.6(10) . . ?
C337 N313 C341 118.3(11) . . ?
C337 N313 Zn44 122.9(10) . . ?
C341 N313 Zn34 119.0(9) . . ?
C341 N313 Zn44 118.6(9) . . ?
C325 N309 C324 113.9(9) . . ?
C342 N315 C343 113.2(11) . . ?
C307 N303 C306 112.8(12) . . ?
C326 N308 C324 114.2(9) . . ?
C361 N322 C362 114.3(11) . . ?
C307 N304 C308 114.1(11) . . ?
C336 N312 Zn34 119.1(8) . . ?
C336 N312 Zn44 120.9(8) . . ?
C332 N312 Zn34 122.3(8) . . ?
C332 N312 C336 118.4(10) . . ?
C332 N312 Zn44 120.7(8) . . ?
C342 N314 C344 113.9(11) . . ?
C323 N307 Zn32 120.1(9) . . ?
C323 N307 Zn42 122.1(9) . . ?
C323 N307 Zn52 93.9(13) . . ?
C319 N307 Zn32 121.7(9) . . ?
C319 N307 C323 118.1(11) . . ?
C319 N307 Zn42 119.8(8) . . ?
C319 N307 Zn52 146.5(14) . . ?
C359 N319 Zn35 124.5(10) . . ?
C359 N319 C355 119.3(12) . . ?
C359 N319 Zn45 112.7(10) . . ?
C359 N319 Zn55 85.2(15) . . ?
C355 N319 Zn35 116.2(11) . . ?
C355 N319 Zn45 127.9(11) . . ?
C355 N319 Zn55 152.3(19) . . ?
C308 N302 C306 114.4(12) . . ?
C343 N316 C344 115.7(11) . . ?
Zn36 N305 Zn46 5.6(4) 4_566 4_566 ?
C312 N305 Zn36 122.3(10) . 4_566 ?
C312 N305 Zn46 116.7(9) . 4_566 ?
C311 N305 Zn36 121.1(11) . 4_566 ?
C311 N305 C312 116.6(12) . . ?
C311 N305 Zn46 126.6(11) . 4_566 ?
C360 N320 C362 114.6(10) . . ?
C361 N321 C360 112.4(11) . . ?
C322 C321 C324 122.6(10) . . ?
C322 C321 C320 117.2(11) . . ?
C320 C321 C324 120.1(10) . . ?
C330 N311 Zn33 123.7(10) . . ?
C330 N311 C329 116.6(11) . . ?
C330 N311 Zn43 121.6(10) . . ?
C330 N311 Zn53 131.8(13) . . ?
C329 N311 Zn33 119.2(10) . . ?
C329 N311 Zn43 121.7(10) . . ?
C329 N311 Zn53 111.0(14) . . ?
C347 N317 Zn33 122.3(13) . 4_676 ?
C347 N317 C348 117.8(14) . . ?
C347 N317 Zn43 126.3(13) . 4_676 ?
C347 N317 Zn53 113(2) . 4_676 ?
C347 N317 C448 105(2) . . ?
C348 N317 Zn33 118.4(11) . 4_676 ?
C348 N317 Zn43 114.5(11) . 4_676 ?
C348 N317 Zn53 128.4(18) . 4_676 ?
C448 N317 Zn53 125(2) . 4_676 ?
C366 N323 Zn41 120.9(9) . 1_655 ?
C366 N323 Zn31 123.4(9) . 1_655 ?
C365 N323 Zn41 121.1(10) . 1_655 ?
C365 N323 C366 117.0(12) . . ?
C365 N323 Zn31 119.4(9) . 1_655 ?
Zn31 N323 Zn41 5.5(4) 1_655 1_655 ?
C310 C309 C307 121.5(12) . . ?
C310 C309 C313 116.8(13) . . ?
C313 C309 C307 121.3(14) . . ?
N315 C342 C339 115.5(11) . . ?
N314 C342 N315 126.9(11) . . ?
N314 C342 C339 117.5(10) . . ?
C301 N301 Zn41 122.8(13) . . ?
C301 N301 Zn31 126.3(13) . . ?
C305 N301 Zn41 117.1(11) . . ?
C305 N301 C301 119.4(16) . . ?
C305 N301 Zn31 112.9(11) . . ?
C368 N324 Zn36 117.2(9) . . ?
C368 N324 C372 117.6(12) . . ?
C368 N324 Zn46 122.7(9) . . ?
C368 N324 Zn56 97(2) . . ?
C372 N324 Zn36 124.7(9) . . ?
C372 N324 Zn46 119.4(9) . . ?
C372 N324 Zn56 134(3) . . ?
N310 C326 C334 114.6(9) . . ?
N308 C326 N310 127.4(9) . . ?
N308 C326 C334 118.0(9) . . ?
N310 C325 C327 116.3(9) . . ?
N309 C325 N310 125.9(9) . . ?
N309 C325 C327 117.8(9) . . ?
C318 N306 Zn32 119.3(13) . . ?
C318 N306 C314 115.7(15) . . ?
C318 N306 Zn42 121.5(13) . . ?
C314 N306 Zn32 125.1(12) . . ?
C314 N306 Zn42 122.8(11) . . ?
C331 C327 C325 122.6(10) . . ?
C331 C327 C328 116.0(10) . . ?
C328 C327 C325 121.3(10) . . ?
N309 C324 N308 125.2(9) . . ?
N309 C324 C321 116.9(9) . . ?
N308 C324 C321 117.9(9) . . ?
N315 C343 C345 117.5(12) . . ?
N316 C343 N315 124.0(11) . . ?
N316 C343 C345 118.4(11) . . ?
C346 C345 C343 123.0(12) . . ?
C346 C345 C349 116.2(14) . . ?
C346 C345 C449 101(2) . . ?
C349 C345 C343 120.3(14) . . ?
C449 C345 C343 122.5(17) . . ?
N303 C306 C303 117.5(14) . . ?
N302 C306 N303 126.4(12) . . ?
N302 C306 C303 116.0(12) . . ?
C338 C339 C342 121.4(11) . . ?
C340 C339 C342 121.4(12) . . ?
C340 C339 C338 117.2(12) . . ?
C333 C334 C326 119.0(9) . . ?
C335 C334 C326 121.7(10) . . ?
C335 C334 C333 119.1(10) . . ?
N303 C307 C309 116.5(13) . . ?
N304 C307 N303 127.0(12) . . ?
N304 C307 C309 116.4(11) . . ?
N307 C323 H323 118.8 . . ?
N307 C323 C322 122.3(12) . . ?
C322 C323 H323 118.8 . . ?
C302 C303 C306 120.7(13) . . ?
C304 C303 C306 120.7(16) . . ?
C304 C303 C302 118.6(13) . . ?
C350 N318 Zn35 124.4(11) . . ?
C350 N318 Zn45 114.3(12) . . ?
C350 N318 Zn55 90(2) . . ?
C354 N318 Zn35 117.7(12) . . ?
C354 N318 C350 117.9(15) . . ?
C354 N318 Zn45 127.2(12) . . ?
C354 N318 Zn55 142(2) . . ?
N322 C361 N321 127.0(11) . . ?
N322 C361 C363 118.3(10) . . ?
N321 C361 C363 114.7(11) . . ?
N322 C362 C370 114.7(12) . . ?
N320 C362 N322 125.6(12) . . ?
N320 C362 C370 119.7(11) . . ?
C339 C338 H338 119.2 . . ?
C339 C338 C337 121.5(12) . . ?
C337 C338 H338 119.2 . . ?
C327 C331 H331 119.9 . . ?
C327 C331 C330 120.2(12) . . ?
C330 C331 H331 119.9 . . ?
C334 C333 H333 121.0 . . ?
C334 C333 C332 117.9(11) . . ?
C332 C333 H333 121.0 . . ?
C351 C352 C344 122.1(13) . . ?
C351 C352 C353 115.7(15) . . ?
C353 C352 C344 122.1(13) . . ?
C371 C370 C362 123.4(12) . . ?
C371 C370 C369 118.2(12) . . ?
C369 C370 C362 118.4(12) . . ?
C303 C302 H302 120.7 . . ?
C303 C302 C301 118.6(13) . . ?
C301 C302 H302 120.7 . . ?
C358 C357 C360 122.7(13) . . ?
C358 C357 C356 115.4(12) . . ?
C356 C357 C360 121.8(12) . . ?
C317 C316 C308 121.9(13) . . ?
C317 C316 C315 116.7(16) . . ?
C315 C316 C308 121.3(14) . . ?
N313 C337 C338 121.0(14) . . ?
N313 C337 H337 119.5 . . ?
C338 C337 H337 119.5 . . ?
N301 C301 C302 123.1(17) . . ?
N301 C301 H301 118.4 . . ?
C302 C301 H301 118.4 . . ?
N320 C360 N321 125.9(11) . . ?
N320 C360 C357 119.6(11) . . ?
N321 C360 C357 114.4(11) . . ?
N314 C344 N316 126.0(14) . . ?
N314 C344 C352 117.1(12) . . ?
N316 C344 C352 116.8(12) . . ?
N307 C319 H319 118.0 . . ?
N307 C319 C320 124.1(12) . . ?
C320 C319 H319 118.0 . . ?
C321 C322 C323 119.6(12) . . ?
C321 C322 H322 120.2 . . ?
C323 C322 H322 120.2 . . ?
C367 C363 C361 123.0(11) . . ?
C367 C363 C364 119.8(11) . . ?
C364 C363 C361 117.3(11) . . ?
N304 C308 C316 115.7(12) . . ?
N302 C308 N304 125.3(14) . . ?
N302 C308 C316 119.0(12) . . ?
C309 C310 H310 119.1 . . ?
C309 C310 C311 121.9(13) . . ?
C311 C310 H310 119.1 . . ?
N311 C330 C331 124.2(13) . . ?
N311 C330 H330 117.9 . . ?
C331 C330 H330 117.9 . . ?
C334 C335 H335 119.7 . . ?
C334 C335 C336 120.5(11) . . ?
C336 C335 H335 119.7 . . ?
C321 C320 H320 120.8 . . ?
C319 C320 C321 118.5(12) . . ?
C319 C320 H320 120.8 . . ?
C345 C346 H346 118.8 . . ?
C345 C346 C347 122.5(15) . . ?
C347 C346 H346 118.8 . . ?
C309 C313 H313 120.9 . . ?
C309 C313 C312 118.3(16) . . ?
C312 C313 H313 120.9 . . ?
N312 C336 C335 120.9(12) . . ?
N312 C336 H336 119.5 . . ?
C335 C336 H336 119.5 . . ?
C363 C367 H367 120.1 . . ?
C363 C367 C366 119.9(13) . . ?
C366 C367 H367 120.1 . . ?
C370 C371 H371 119.3 . . ?
C372 C371 C370 121.5(13) . . ?
C372 C371 H371 119.3 . . ?
C327 C328 H328 120.3 . . ?
C329 C328 C327 119.4(12) . . ?
C329 C328 H328 120.3 . . ?
C339 C340 H340 119.4 . . ?
C339 C340 C341 121.2(15) . . ?
C341 C340 H340 119.4 . . ?
N324 C368 H368 117.8 . . ?
N324 C368 C369 124.4(12) . . ?
C369 C368 H368 117.8 . . ?
N319 C359 H359 119.8 . . ?
N319 C359 C358 120.5(12) . . ?
C358 C359 H359 119.8 . . ?
C12A O3A C15A 120(2) . . ?
N312 C332 C333 123.0(11) . . ?
N312 C332 H332 118.5 . . ?
C333 C332 H332 118.5 . . ?
C370 C369 H369 121.9 . . ?
C368 C369 C370 116.2(12) . . ?
C368 C369 H369 121.9 . . ?
N319 C355 H355 118.8 . . ?
N319 C355 C356 122.5(15) . . ?
C356 C355 H355 118.8 . . ?
C8A O2A C14A 117(2) . . ?
N324 C372 H372 119.0 . . ?
C371 C372 N324 121.9(13) . . ?
C371 C372 H372 119.0 . . ?
C316 C317 H317 120.5 . . ?
C316 C317 C318 119.1(16) . . ?
C318 C317 H317 120.5 . . ?
N305 C312 C313 123.9(14) . . ?
N305 C312 H312 118.1 . . ?
C313 C312 H312 118.1 . . ?
N313 C341 C340 120.7(13) . . ?
N313 C341 H341 119.7 . . ?
C340 C341 H341 119.7 . . ?
N311 C329 C328 123.4(13) . . ?
N311 C329 H329 118.3 . . ?
C328 C329 H329 118.3 . . ?
C352 C351 H351 120.6 . . ?
C352 C351 C350 118.7(15) . . ?
C350 C351 H351 120.6 . . ?
N323 C366 C367 121.8(13) . . ?
N323 C366 H366 119.1 . . ?
C367 C366 H366 119.1 . . ?
C357 C358 C359 120.7(13) . . ?
C357 C358 H358 119.7 . . ?
C359 C358 H358 119.7 . . ?
N305 C311 C310 121.4(15) . . ?
N305 C311 H311 119.3 . . ?
C310 C311 H311 119.3 . . ?
C363 C364 H364 123.0 . . ?
C363 C364 C365 114.0(12) . . ?
C365 C364 H364 123.0 . . ?
C357 C356 H356 119.2 . . ?
C355 C356 C357 121.5(14) . . ?
C355 C356 H356 119.2 . . ?
N306 C318 C317 124.2(17) . . ?
N306 C318 H318 117.9 . . ?
C317 C318 H318 117.9 . . ?
N317 C347 C346 120.9(17) . . ?
N317 C347 H347 119.6 . . ?
C346 C347 H347 119.6 . . ?
N318 C350 C351 123.0(16) . . ?
N318 C350 H350 118.5 . . ?
C351 C350 H350 118.5 . . ?
N306 C314 H314 118.9 . . ?
C315 C314 N306 122.2(17) . . ?
C315 C314 H314 118.9 . . ?
N301 C305 H305 118.9 . . ?
N301 C305 C304 122.3(17) . . ?
C304 C305 H305 118.9 . . ?
N323 C365 C364 127.4(13) . . ?
N323 C365 H365 116.3 . . ?
C364 C365 H365 116.3 . . ?
C13A O1A H1AA 109.5 . . ?
C4A C3A H3A 119.7 . . ?
C2A C3A H3A 119.7 . . ?
C2A C3A C4A 120.6(11) . . ?
C303 C304 C305 117.9(18) . . ?
C303 C304 H304 121.1 . . ?
C305 C304 H304 121.1 . . ?
C316 C315 H315 119.0 . . ?
C314 C315 C316 121.9(18) . . ?
C314 C315 H315 119.0 . . ?
C352 C353 H353 120.0 . . ?
C354 C353 C352 120.1(16) . . ?
C354 C353 H353 120.0 . . ?
C3A C4A C7A 117.8(12) . . ?
C3A C4A C5A 120.5(10) . . ?
C5A C4A C7A 121.5(13) . . ?
C12A C7A C4A 119.9(15) . . ?
C12A C7A C8A 118.4(13) . . ?
C8A C7A C4A 121.7(14) . . ?
O3A C12A C7A 115.2(14) . . ?
O3A C12A C11A 125.1(17) . . ?
C7A C12A C11A 119.6(17) . . ?
C6A C1A H1A 120.1 . . ?
C2A C1A H1A 120.1 . . ?
C2A C1A C6A 119.9(11) . . ?
C1A C6A H6A 119.1 . . ?
C1A C6A C5A 121.8(11) . . ?
C5A C6A H6A 119.1 . . ?
O2A C8A C7A 115.1(13) . . ?
O2A C8A C9A 123.8(17) . . ?
C9A C8A C7A 121.0(15) . . ?
N318 C354 C353 123.9(17) . . ?
N318 C354 H354 118.0 . . ?
C353 C354 H354 118.0 . . ?
C9A C10A H10A 120.1 . . ?
C9A C10A C11A 119.8(17) . . ?
C11A C10A H10A 120.1 . . ?
N317 C348 H348 118.7 . . ?
N317 C348 C349 122.7(18) . . ?
C349 C348 H348 118.7 . . ?
C4A C5A C13A 118.6(12) . . ?
C6A C5A C4A 117.6(10) . . ?
C6A C5A C13A 123.8(13) . . ?
C8A C9A H9A 119.8 . . ?
C10A C9A C8A 120.4(17) . . ?
C10A C9A H9A 119.8 . . ?
C3A C2A C1A 119.6(12) . . ?
C3A C2A H2A 120.2 . . ?
C1A C2A H2A 120.2 . . ?
C345 C349 H349 120.9 . . ?
C348 C349 C345 118.2(18) . . ?
C348 C349 H349 120.9 . . ?
C12A C11A H11A 119.6 . . ?
C10A C11A C12A 120.7(17) . . ?
C10A C11A H11A 119.6 . . ?
O3A C15A H15A 109.5 . . ?
O3A C15A H15B 109.5 . . ?
O3A C15A H15C 109.5 . . ?
H15A C15A H15B 109.5 . . ?
H15A C15A H15C 109.5 . . ?
H15B C15A H15C 109.5 . . ?
O1A C13A C5A 113.9(15) . . ?
O1A C13A H13A 108.8 . . ?
O1A C13A H13B 108.8 . . ?
C5A C13A H13A 108.8 . . ?
C5A C13A H13B 108.8 . . ?
H13A C13A H13B 107.7 . . ?
N305 Zn46 I412 106.9(4) 4_665 . ?
N305 Zn46 I411 103.6(5) 4_665 . ?
N324 Zn46 N305 101.6(5) . 4_665 ?
N324 Zn46 I412 111.1(5) . . ?
N324 Zn46 I411 105.9(5) . . ?
I411 Zn46 I412 125.1(3) . . ?
N313 Zn44 N312 101.6(5) . . ?
N313 Zn44 I408 105.3(4) . . ?
N313 Zn44 I407 115.8(6) . . ?
N312 Zn44 I408 106.6(5) . . ?
N312 Zn44 I407 102.7(5) . . ?
I407 Zn44 I408 122.4(5) . . ?
N323 Zn31 I302 108.1(5) 1_455 . ?
N323 Zn31 I301 106.4(5) 1_455 . ?
N301 Zn31 N323 102.4(6) . 1_455 ?
N301 Zn31 I302 106.6(5) . . ?
N301 Zn31 I301 103.9(6) . . ?
I301 Zn31 I302 126.8(3) . . ?
N319 Zn45 I410 102.5(6) . . ?
N319 Zn45 I409 115.1(6) . . ?
N318 Zn45 N319 102.9(7) . . ?
N318 Zn45 I410 99.6(7) . . ?
N318 Zn45 I409 112.5(7) . . ?
I409 Zn45 I410 121.6(5) . . ?
N307 Zn42 I403 110.7(4) . . ?
N307 Zn42 I404 107.5(4) . . ?
N306 Zn42 N307 102.1(5) . . ?
N306 Zn42 I403 108.4(4) . . ?
N306 Zn42 I404 105.9(4) . . ?
I403 Zn42 I404 120.6(2) . . ?
N307 Zn52 I504 123.8(19) . . ?
N307 Zn52 I503 99.6(15) . . ?
I504 Zn52 I503 122.3(16) . . ?
N319 Zn55 I509 130(3) . . ?
N319 Zn55 I510 86.2(18) . . ?
N318 Zn55 N319 88.8(16) . . ?
N318 Zn55 I509 133(4) . . ?
N318 Zn55 I510 82.2(17) . . ?
I509 Zn55 I510 119(2) . . ?
N324 Zn56 I512 92(2) . . ?
N324 Zn56 I511 142(5) . . ?
I512 Zn56 I511 118(5) . . ?
N311 Zn43 N317 104.6(7) . 4_575 ?
N311 Zn43 I406 111.5(7) . . ?
N311 Zn43 I405 103.3(7) . . ?
N317 Zn43 I406 103.9(7) 4_575 . ?
N317 Zn43 I405 105.7(8) 4_575 . ?
I405 Zn43 I406 125.9(6) . . ?
N311 Zn53 I506 96.7(14) . . ?
N311 Zn53 I505 108(2) . . ?
N317 Zn53 N311 100(2) 4_575 . ?
N317 Zn53 I506 116(3) 4_575 . ?
N317 Zn53 I505 112.2(18) 4_575 . ?
I506 Zn53 I505 120(2) . . ?
O2A C14A H14A 109.5 . . ?
O2A C14A H14B 109.5 . . ?
O2A C14A H14C 109.5 . . ?
H14A C14A H14B 109.5 . . ?
H14A C14A H14C 109.5 . . ?
H14B C14A H14C 109.5 . . ?
C345 C449 H449 120.2 . . ?
C448 C449 C345 120(3) . . ?
C448 C449 H449 120.2 . . ?
N317 C448 C449 121(3) . . ?
N317 C448 H448 119.3 . . ?
C449 C448 H448 119.3 . . ?
C5B C4B C3B 120.0 . . ?
C5B C4B C7B 118.5(15) . . ?
C3B C4B C7B 119.9(15) . . ?
C4B C5B C13B 119.5(8) . . ?
C6B C5B C4B 120.0 . . ?
C6B C5B C13B 120.3(8) . . ?
C5B C6B H6B 120.0 . . ?
C5B C6B C1B 120.0 . . ?
C1B C6B H6B 120.0 . . ?
C6B C1B H1B 120.0 . . ?
C2B C1B C6B 120.00(6) . . ?
C2B C1B H1B 120.0 . . ?
C1B C2B H2B 120.0 . . ?
C3B C2B C1B 120.0 . . ?
C3B C2B H2B 120.0 . . ?
C4B C3B H3B 120.0 . . ?
C2B C3B C4B 120.0 . . ?
C2B C3B H3B 120.0 . . ?
C12B C7B C4B 117.5(15) . . ?
C12B C7B C8B 120.0 . . ?
C8B C7B C4B 121.0(16) . . ?
C11B C12B C7B 120.0 . . ?
O3B C12B C7B 112(3) . . ?
O3B C12B C11B 128(3) . . ?
C12B C11B H11B 120.0 . . ?
C10B C11B C12B 120.00(6) . . ?
C10B C11B H11B 120.0 . . ?
C11B C10B H10B 120.0 . . ?
C11B C10B C9B 120.00(5) . . ?
C9B C10B H10B 120.0 . . ?
C10B C9B H9B 120.0 . . ?
C8B C9B C10B 120.0 . . ?
C8B C9B H9B 120.0 . . ?
C9B C8B C7B 120.00(5) . . ?
O2B C8B C7B 119(3) . . ?
O2B C8B C9B 121(3) . . ?
C12B O3B C15B 118(4) . . ?
O3B C15B H15D 109.5 . . ?
O3B C15B H15E 109.5 . . ?
O3B C15B H15F 109.5 . . ?
H15D C15B H15E 109.5 . . ?
H15D C15B H15F 109.5 . . ?
H15E C15B H15F 109.5 . . ?
H4A C4 H4B 108.0 . . ?
C5 C4 H4A 109.3 . . ?
C5 C4 H4B 109.3 . . ?
C11 C4 H4A 109.3 . . ?
C11 C4 H4B 109.3 . . ?
C11 C4 C5 112(2) . . ?
C4 C5 H5A 109.5 . . ?
C4 C5 H5B 109.5 . . ?
C4 C5 C6 111(2) . . ?
H5A C5 H5B 108.1 . . ?
C6 C5 H5A 109.5 . . ?
C6 C5 H5B 109.5 . . ?
C5 C6 H6C 109.2 . . ?
C5 C6 H6D 109.2 . . ?
H6C C6 H6D 107.9 . . ?
C7 C6 C5 112(2) . . ?
C7 C6 H6C 109.2 . . ?
C7 C6 H6D 109.2 . . ?
C6 C7 H7A 109.0 . . ?
C6 C7 H7B 109.0 . . ?
H7A C7 H7B 107.8 . . ?
C10 C7 C6 113(2) . . ?
C10 C7 H7A 109.0 . . ?
C10 C7 H7B 109.0 . . ?
C7 C10 H10C 109.0 . . ?
C7 C10 H10D 109.0 . . ?
C7 C10 C11 113(2) . . ?
H10C C10 H10D 107.8 . . ?
C11 C10 H10C 109.0 . . ?
C11 C10 H10D 109.0 . . ?
C4 C11 H11C 109.1 . . ?
C4 C11 H11D 109.1 . . ?
C10 C11 C4 113(2) . . ?
C10 C11 H11C 109.1 . . ?
C10 C11 H11D 109.1 . . ?
H11C C11 H11D 107.8 . . ?
C8B O2B C14B 118(4) . . ?
H12A C12 H12B 108.0 . . ?
C13 C12 H12A 109.4 . . ?
C13 C12 H12B 109.4 . . ?
C17 C12 H12A 109.4 . . ?
C17 C12 H12B 109.4 . . ?
C17 C12 C13 111(2) . . ?
C12 C13 H13E 109.5 . . ?
C12 C13 H13F 109.5 . . ?
C12 C13 C14 110.7(18) . . ?
H13E C13 H13F 108.1 . . ?
C14 C13 H13E 109.5 . . ?
C14 C13 H13F 109.5 . . ?
C13 C14 H14G 109.3 . . ?
C13 C14 H14H 109.3 . . ?
H14G C14 H14H 108.0 . . ?
C15 C14 C13 111.6(18) . . ?
C15 C14 H14G 109.3 . . ?
C15 C14 H14H 109.3 . . ?
C14 C15 H15G 109.4 . . ?
C14 C15 H15H 109.4 . . ?
C14 C15 C16 111.2(18) . . ?
H15G C15 H15H 108.0 . . ?
C16 C15 H15G 109.4 . . ?
C16 C15 H15H 109.4 . . ?
C15 C16 H16A 109.5 . . ?
C15 C16 H16B 109.5 . . ?
C15 C16 C17 110.8(18) . . ?
H16A C16 H16B 108.1 . . ?
C17 C16 H16A 109.5 . . ?
C17 C16 H16B 109.5 . . ?
C12 C17 C16 112.2(18) . . ?
C12 C17 H17A 109.2 . . ?
C12 C17 H17B 109.2 . . ?
C16 C17 H17A 109.2 . . ?
C16 C17 H17B 109.2 . . ?
H17A C17 H17B 107.9 . . ?
C13B O1B H1BA 109.5 . . ?
C5B C13B H13C 109.2 . . ?
C5B C13B H13D 109.2 . . ?
O1B C13B C5B 112(2) . . ?
O1B C13B H13C 109.2 . . ?
O1B C13B H13D 109.2 . . ?
H13C C13B H13D 107.9 . . ?
H3C C3 H3D 108.3 . . ?
C8 C3 H3C 109.9 . . ?
C8 C3 H3D 109.9 . . ?
C1C C3 H3C 109.9 . . ?
C1C C3 H3D 109.9 . . ?
C1C C3 C8 109(2) . . ?
C3 C8 H8A 109.5 . . ?
C3 C8 H8B 109.5 . . ?
H8A C8 H8B 108.1 . . ?
C9 C8 C3 110.6(19) . . ?
C9 C8 H8A 109.5 . . ?
C9 C8 H8B 109.5 . . ?
C8 C9 H9C 109.5 . . ?
C8 C9 H9D 109.5 . . ?
C8 C9 C18 111(2) . . ?
H9C C9 H9D 108.1 . . ?
C18 C9 H9C 109.5 . . ?
C18 C9 H9D 109.5 . . ?
C9 C18 H18A 109.6 . . ?
C9 C18 H18B 109.6 . . ?
H18A C18 H18B 108.2 . . ?
C19 C18 C9 110.1(19) . . ?
C19 C18 H18A 109.6 . . ?
C19 C18 H18B 109.6 . . ?
C18 C19 H19A 109.6 . . ?
C18 C19 H19B 109.6 . . ?
H19A C19 H19B 108.1 . . ?
C1C C19 C18 110.3(19) . . ?
C1C C19 H19A 109.6 . . ?
C1C C19 H19B 109.6 . . ?
C3 C1C C19 111.0(19) . . ?
C3 C1C H1CA 109.4 . . ?
C3 C1C H1CB 109.4 . . ?
C19 C1C H1CA 109.4 . . ?
C19 C1C H1CB 109.4 . . ?
H1CA C1C H1CB 108.0 . . ?
O2B C14B H14D 109.5 . . ?
O2B C14B H14E 109.5 . . ?
O2B C14B H14F 109.5 . . ?
H14D C14B H14E 109.5 . . ?
H14D C14B H14F 109.5 . . ?
H14E C14B H14F 109.5 . . ?

loop_
_geom_bond_atom_site_label_1
_geom_bond_atom_site_label_2
_geom_bond_distance
_geom_bond_site_symmetry_2
_geom_bond_publ_flag
I307 Zn34 2.530(8) . ?
I312 Zn36 2.507(9) . ?
I309 Zn35 2.528(6) . ?
I308 Zn34 2.526(8) . ?
I306 Zn33 2.542(13) . ?
I401 Zn41 2.517(10) . ?
I311 Zn36 2.540(11) . ?
I310 Zn35 2.527(5) . ?
I303 Zn32 2.496(11) . ?
I304 Zn32 2.508(11) . ?
I402 Zn41 2.519(9) . ?
I305 Zn33 2.544(13) . ?
Zn34 N313 2.104(12) . ?
Zn34 N312 2.068(11) . ?
Zn36 N305 1.996(14) 4_665 ?
Zn36 N324 2.097(13) . ?
Zn33 N311 2.044(14) . ?
Zn33 N317 2.093(17) 4_575 ?
Zn41 N323 2.149(16) 1_455 ?
Zn41 N301 2.135(17) . ?
Zn32 N307 2.068(13) . ?
Zn32 N306 2.072(16) . ?
Zn35 N319 2.095(12) . ?
Zn35 N318 2.068(15) . ?
N310 C326 1.326(13) . ?
N310 C325 1.351(13) . ?
N313 C337 1.343(16) . ?
N313 C341 1.350(18) . ?
N313 Zn44 2.024(12) . ?
N309 C325 1.324(13) . ?
N309 C324 1.341(13) . ?
N315 C342 1.340(15) . ?
N315 C343 1.372(15) . ?
N303 C306 1.344(16) . ?
N303 C307 1.336(15) . ?
N308 C326 1.298(13) . ?
N308 C324 1.349(13) . ?
N322 C361 1.305(16) . ?
N322 C362 1.342(15) . ?
N304 C307 1.320(17) . ?
N304 C308 1.348(16) . ?
N312 C336 1.333(16) . ?
N312 C332 1.331(16) . ?
N312 Zn44 2.064(12) . ?
N314 C342 1.314(16) . ?
N314 C344 1.319(16) . ?
N307 C323 1.305(16) . ?
N307 C319 1.299(17) . ?
N307 Zn42 2.109(11) . ?
N307 Zn52 2.12(4) . ?
N319 C359 1.296(18) . ?
N319 C355 1.326(18) . ?
N319 Zn45 2.078(14) . ?
N319 Zn55 2.36(7) . ?
N302 C306 1.332(18) . ?
N302 C308 1.327(17) . ?
N316 C343 1.311(16) . ?
N316 C344 1.332(17) . ?
N305 C312 1.35(2) . ?
N305 C311 1.305(17) . ?
N305 Zn46 2.075(13) 4_566 ?
N320 C362 1.328(16) . ?
N320 C360 1.318(16) . ?
N321 C361 1.346(15) . ?
N321 C360 1.361(16) . ?
C321 C324 1.500(14) . ?
C321 C322 1.364(17) . ?
C321 C320 1.382(16) . ?
N311 C330 1.293(16) . ?
N311 C329 1.334(18) . ?
N311 Zn43 2.031(13) . ?
N311 Zn53 2.28(4) . ?
N317 C347 1.281(19) . ?
N317 C348 1.37(2) . ?
N317 Zn43 2.03(2) 4_676 ?
N317 Zn53 1.92(5) 4_676 ?
N317 C448 1.37(3) . ?
N323 C366 1.305(17) . ?
N323 C365 1.289(18) . ?
N323 Zn31 2.044(13) 1_655 ?
C309 C307 1.499(17) . ?
C309 C310 1.35(2) . ?
C309 C313 1.368(18) . ?
C342 C339 1.488(16) . ?
N301 C301 1.287(18) . ?
N301 C305 1.28(3) . ?
N301 Zn31 1.998(15) . ?
N324 C368 1.315(17) . ?
N324 C372 1.347(16) . ?
N324 Zn46 2.055(13) . ?
N324 Zn56 1.98(12) . ?
C326 C334 1.505(13) . ?
C325 C327 1.465(14) . ?
N306 C318 1.31(2) . ?
N306 C314 1.37(2) . ?
N306 Zn42 2.049(14) . ?
C327 C331 1.375(16) . ?
C327 C328 1.383(15) . ?
C343 C345 1.441(17) . ?
C345 C346 1.35(2) . ?
C345 C349 1.41(2) . ?
C345 C449 1.41(3) . ?
C306 C303 1.469(18) . ?
C339 C338 1.357(18) . ?
C339 C340 1.349(18) . ?
C334 C333 1.383(16) . ?
C334 C335 1.335(16) . ?
C323 H323 0.9500 . ?
C323 C322 1.383(17) . ?
C303 C302 1.39(2) . ?
C303 C304 1.34(2) . ?
N318 C350 1.32(2) . ?
N318 C354 1.29(2) . ?
N318 Zn45 2.047(17) . ?
N318 Zn55 2.25(7) . ?
C361 C363 1.506(16) . ?
C362 C370 1.488(19) . ?
C338 H338 0.9500 . ?
C338 C337 1.378(17) . ?
C331 H331 0.9500 . ?
C331 C330 1.375(17) . ?
C333 H333 0.9500 . ?
C333 C332 1.389(17) . ?
C352 C344 1.50(2) . ?
C352 C351 1.38(2) . ?
C352 C353 1.41(2) . ?
C370 C371 1.358(18) . ?
C370 C369 1.407(18) . ?
C302 H302 0.9500 . ?
C302 C301 1.432(19) . ?
C357 C360 1.488(16) . ?
C357 C358 1.370(18) . ?
C357 C356 1.373(19) . ?
C316 C308 1.47(2) . ?
C316 C317 1.35(2) . ?
C316 C315 1.37(2) . ?
C337 H337 0.9500 . ?
C301 H301 0.9500 . ?
C319 H319 0.9500 . ?
C319 C320 1.365(16) . ?
C322 H322 0.9500 . ?
C363 C367 1.344(18) . ?
C363 C364 1.388(18) . ?
C310 H310 0.9500 . ?
C310 C311 1.400(19) . ?
C330 H330 0.9500 . ?
C335 H335 0.9500 . ?
C335 C336 1.401(17) . ?
C320 H320 0.9500 . ?
C346 H346 0.9500 . ?
C346 C347 1.40(2) . ?
C313 H313 0.9500 . ?
C313 C312 1.39(2) . ?
C336 H336 0.9500 . ?
C367 H367 0.9500 . ?
C367 C366 1.392(17) . ?
C371 H371 0.9500 . ?
C371 C372 1.347(18) . ?
C328 H328 0.9500 . ?
C328 C329 1.381(17) . ?
C340 H340 0.9500 . ?
C340 C341 1.391(19) . ?
C368 H368 0.9500 . ?
C368 C369 1.397(19) . ?
C359 H359 0.9500 . ?
C359 C358 1.433(19) . ?
O3A C12A 1.39(3) . ?
O3A C15A 1.44(2) . ?
C332 H332 0.9500 . ?
C369 H369 0.9500 . ?
C355 H355 0.9500 . ?
C355 C356 1.36(2) . ?
O2A C8A 1.355(16) . ?
O2A C14A 1.44(2) . ?
C372 H372 0.9500 . ?
C317 H317 0.9500 . ?
C317 C318 1.38(2) . ?
C312 H312 0.9500 . ?
C341 H341 0.9500 . ?
C329 H329 0.9500 . ?
C351 H351 0.9500 . ?
C351 C350 1.39(2) . ?
C366 H366 0.9500 . ?
C358 H358 0.9500 . ?
C311 H311 0.9500 . ?
C364 H364 0.9500 . ?
C364 C365 1.390(19) . ?
C356 H356 0.9500 . ?
C318 H318 0.9500 . ?
C347 H347 0.9500 . ?
C350 H350 0.9500 . ?
C314 H314 0.9500 . ?
C314 C315 1.32(2) . ?
C305 H305 0.9500 . ?
C305 C304 1.49(2) . ?
C365 H365 0.9500 . ?
O1A H1AA 0.8400 . ?
O1A C13A 1.405(16) . ?
C3A H3A 0.9500 . ?
C3A C4A 1.400(14) . ?
C3A C2A 1.386(13) . ?
C304 H304 0.9500 . ?
C315 H315 0.9500 . ?
C353 H353 0.9500 . ?
C353 C354 1.35(2) . ?
C4A C7A 1.496(14) . ?
C4A C5A 1.411(13) . ?
C7A C12A 1.393(16) . ?
C7A C8A 1.405(16) . ?
C12A C11A 1.401(16) . ?
C1A H1A 0.9500 . ?
C1A C6A 1.392(14) . ?
C1A C2A 1.391(14) . ?
C6A H6A 0.9500 . ?
C6A C5A 1.399(14) . ?
C8A C9A 1.379(16) . ?
C354 H354 0.9500 . ?
C10A H10A 0.9500 . ?
C10A C9A 1.369(17) . ?
C10A C11A 1.381(17) . ?
C348 H348 0.9500 . ?
C348 C349 1.38(2) . ?
C5A C13A 1.513(17) . ?
C9A H9A 0.9500 . ?
C2A H2A 0.9500 . ?
C349 H349 0.9500 . ?
C11A H11A 0.9500 . ?
C15A H15A 0.9800 . ?
C15A H15B 0.9800 . ?
C15A H15C 0.9800 . ?
C13A H13A 0.9900 . ?
C13A H13B 0.9900 . ?
I412 Zn46 2.542(8) . ?
Zn46 I411 2.533(6) . ?
I408 Zn44 2.546(7) . ?
Zn44 I407 2.455(10) . ?
I302 Zn31 2.543(7) . ?
Zn31 I301 2.511(8) . ?
I410 Zn45 2.542(13) . ?
I409 Zn45 2.537(12) . ?
I403 Zn42 2.528(5) . ?
Zn42 I404 2.533(5) . ?
I504 Zn52 2.44(4) . ?
I503 Zn52 2.54(4) . ?
I509 Zn55 2.527(18) . ?
I510 Zn55 2.542(19) . ?
I512 Zn56 2.69(8) . ?
Zn56 I511 2.69(8) . ?
I406 Zn43 2.531(13) . ?
Zn43 I405 2.522(16) . ?
I506 Zn53 2.47(5) . ?
I505 Zn53 2.70(7) . ?
C14A H14A 0.9800 . ?
C14A H14B 0.9800 . ?
C14A H14C 0.9800 . ?
C449 H449 0.9500 . ?
C449 C448 1.38(3) . ?
C448 H448 0.9500 . ?
C4B C5B 1.3900 . ?
C4B C3B 1.3900 . ?
C4B C7B 1.49(2) . ?
C5B C6B 1.3900 . ?
C5B C13B 1.50(2) . ?
C6B H6B 0.9500 . ?
C6B C1B 1.3900 . ?
C1B H1B 0.9500 . ?
C1B C2B 1.3900 . ?
C2B H2B 0.9500 . ?
C2B C3B 1.3900 . ?
C3B H3B 0.9500 . ?
C7B C12B 1.3900 . ?
C7B C8B 1.3900 . ?
C12B C11B 1.3900 . ?
C12B O3B 1.38(2) . ?
C11B H11B 0.9500 . ?
C11B C10B 1.3900 . ?
C10B H10B 0.9500 . ?
C10B C9B 1.3900 . ?
C9B H9B 0.9500 . ?
C9B C8B 1.3900 . ?
C8B O2B 1.36(2) . ?
O3B C15B 1.43(2) . ?
C15B H15D 0.9800 . ?
C15B H15E 0.9800 . ?
C15B H15F 0.9800 . ?
C4 H4A 0.9900 . ?
C4 H4B 0.9900 . ?
C4 C5 1.537(14) . ?
C4 C11 1.534(13) . ?
C5 H5A 0.9900 . ?
C5 H5B 0.9900 . ?
C5 C6 1.538(13) . ?
C6 H6C 0.9900 . ?
C6 H6D 0.9900 . ?
C6 C7 1.533(13) . ?
C7 H7A 0.9900 . ?
C7 H7B 0.9900 . ?
C7 C10 1.531(13) . ?
C10 H10C 0.9900 . ?
C10 H10D 0.9900 . ?
C10 C11 1.533(13) . ?
C11 H11C 0.9900 . ?
C11 H11D 0.9900 . ?
O2B C14B 1.44(2) . ?
C12 H12A 0.9900 . ?
C12 H12B 0.9900 . ?
C12 C13 1.538(13) . ?
C12 C17 1.532(13) . ?
C13 H13E 0.9900 . ?
C13 H13F 0.9900 . ?
C13 C14 1.541(13) . ?
C14 H14G 0.9900 . ?
C14 H14H 0.9900 . ?
C14 C15 1.534(13) . ?
C15 H15G 0.9900 . ?
C15 H15H 0.9900 . ?
C15 C16 1.536(13) . ?
C16 H16A 0.9900 . ?
C16 H16B 0.9900 . ?
C16 C17 1.537(13) . ?
C17 H17A 0.9900 . ?
C17 H17B 0.9900 . ?
O1B H1BA 0.8400 . ?
O1B C13B 1.41(2) . ?
C13B H13C 0.9900 . ?
C13B H13D 0.9900 . ?
C3 H3C 0.9900 . ?
C3 H3D 0.9900 . ?
C3 C8 1.539(13) . ?
C3 C1C 1.535(13) . ?
C8 H8A 0.9900 . ?
C8 H8B 0.9900 . ?
C8 C9 1.536(13) . ?
C9 H9C 0.9900 . ?
C9 H9D 0.9900 . ?
C9 C18 1.538(13) . ?
C18 H18A 0.9900 . ?
C18 H18B 0.9900 . ?
C18 C19 1.538(13) . ?
C19 H19A 0.9900 . ?
C19 H19B 0.9900 . ?
C19 C1C 1.535(13) . ?
C1C H1CA 0.9900 . ?
C1C H1CB 0.9900 . ?
C14B H14D 0.9800 . ?
C14B H14E 0.9800 . ?
C14B H14F 0.9800 . ?

loop_
_geom_torsion_atom_site_label_1
_geom_torsion_atom_site_label_2
_geom_torsion_atom_site_label_3
_geom_torsion_atom_site_label_4
_geom_torsion
_geom_torsion_site_symmetry_1
_geom_torsion_site_symmetry_2
_geom_torsion_site_symmetry_3
_geom_torsion_site_symmetry_4
_geom_torsion_publ_flag
Zn34 N313 C337 C338 171.8(9) . . . . ?
Zn34 N313 C341 C340 -172.0(12) . . . . ?
Zn34 N312 C336 C335 -175.1(13) . . . . ?
Zn34 N312 C332 C333 175.3(13) . . . . ?
Zn36 N305 C312 C313 173.2(11) 4_566 . . . ?
Zn36 N305 C311 C310 -174.5(12) 4_566 . . . ?
Zn36 N324 C368 C369 173.7(16) . . . . ?
Zn36 N324 C372 C371 -172.3(14) . . . . ?
Zn33 N311 C330 C331 172.8(12) . . . . ?
Zn33 N311 C329 C328 -175.5(15) . . . . ?
Zn33 N317 C347 C346 179.6(13) 4_676 . . . ?
Zn33 N317 C348 C349 178(2) 4_676 . . . ?
Zn41 N323 C366 C367 169.5(13) 1_655 . . . ?
Zn41 N323 C365 C364 -166(2) 1_655 . . . ?
Zn41 N301 C301 C302 -172.1(10) . . . . ?
Zn41 N301 C305 C304 174.2(15) . . . . ?
Zn32 N307 C323 C322 179.9(12) . . . . ?
Zn32 N307 C319 C320 177.0(13) . . . . ?
Zn32 N306 C318 C317 -177.0(17) . . . . ?
Zn32 N306 C314 C315 175.0(15) . . . . ?
Zn35 N319 C359 C358 179.0(11) . . . . ?
Zn35 N319 C355 C356 -178.1(15) . . . . ?
Zn35 N318 C350 C351 -170.4(15) . . . . ?
Zn35 N318 C354 C353 174(2) . . . . ?
N310 C326 C334 C333 -178.3(13) . . . . ?
N310 C326 C334 C335 -2.7(19) . . . . ?
N310 C325 C327 C331 7(2) . . . . ?
N310 C325 C327 C328 -175.0(14) . . . . ?
N309 C325 C327 C331 -171.5(13) . . . . ?
N309 C325 C327 C328 7(2) . . . . ?
N315 C342 C339 C338 10.0(17) . . . . ?
N315 C342 C339 C340 -168.8(12) . . . . ?
N315 C343 C345 C346 20(2) . . . . ?
N315 C343 C345 C349 -151.1(18) . . . . ?
N315 C343 C345 C449 153(3) . . . . ?
N303 C306 C303 C302 -0.9(17) . . . . ?
N303 C306 C303 C304 177.7(14) . . . . ?
N308 C326 C334 C333 0.1(19) . . . . ?
N308 C326 C334 C335 175.6(14) . . . . ?
N322 C361 C363 C367 -3(2) . . . . ?
N322 C361 C363 C364 176.5(17) . . . . ?
N322 C362 C370 C371 -2(2) . . . . ?
N322 C362 C370 C369 178.6(15) . . . . ?
N314 C342 C339 C338 -168.7(11) . . . . ?
N314 C342 C339 C340 12.4(18) . . . . ?
N307 C323 C322 C321 1(2) . . . . ?
N307 C319 C320 C321 5(3) . . . . ?
N319 C359 C358 C357 2(3) . . . . ?
N319 C355 C356 C357 -3(3) . . . . ?
N302 C306 C303 C302 175.4(11) . . . . ?
N302 C306 C303 C304 -6.0(19) . . . . ?
N316 C343 C345 C346 -161.9(14) . . . . ?
N316 C343 C345 C349 27(2) . . . . ?
N316 C343 C345 C449 -29(3) . . . . ?
N320 C362 C370 C371 177.8(16) . . . . ?
N320 C362 C370 C369 -1(2) . . . . ?
N321 C361 C363 C367 178.1(15) . . . . ?
N321 C361 C363 C364 -2(2) . . . . ?
N317 C348 C349 C345 8(4) . . . . ?
C309 C310 C311 N305 3(3) . . . . ?
C309 C313 C312 N305 -1(2) . . . . ?
C342 N315 C343 N316 -1.8(17) . . . . ?
C342 N315 C343 C345 175.7(11) . . . . ?
C342 N314 C344 N316 -1(2) . . . . ?
C342 N314 C344 C352 178.1(12) . . . . ?
C342 C339 C338 C337 -175.9(11) . . . . ?
C342 C339 C340 C341 175.8(14) . . . . ?
N301 C305 C304 C303 -4(3) . . . . ?
N324 C368 C369 C370 -3(3) . . . . ?
C326 N310 C325 N309 -4.2(19) . . . . ?
C326 N310 C325 C327 177.9(11) . . . . ?
C326 N308 C324 N309 -5.6(19) . . . . ?
C326 N308 C324 C321 172.8(11) . . . . ?
C326 C334 C333 C332 179.1(14) . . . . ?
C326 C334 C335 C336 -178.7(14) . . . . ?
C325 N310 C326 N308 2.3(19) . . . . ?
C325 N310 C326 C334 -179.5(11) . . . . ?
C325 N309 C324 N308 4.0(19) . . . . ?
C325 N309 C324 C321 -174.3(11) . . . . ?
C325 C327 C331 C330 177.6(13) . . . . ?
C325 C327 C328 C329 -179.7(15) . . . . ?
N306 C314 C315 C316 5(3) . . . . ?
C327 C331 C330 N311 1(2) . . . . ?
C327 C328 C329 N311 3(3) . . . . ?
C324 N309 C325 N310 1.2(19) . . . . ?
C324 N309 C325 C327 179.1(11) . . . . ?
C324 N308 C326 N310 2.1(19) . . . . ?
C324 N308 C326 C334 -176.0(11) . . . . ?
C324 C321 C322 C323 -176.1(13) . . . . ?
C324 C321 C320 C319 173.4(14) . . . . ?
C343 N315 C342 N314 3.2(17) . . . . ?
C343 N315 C342 C339 -175.5(10) . . . . ?
C343 N316 C344 N314 2(2) . . . . ?
C343 N316 C344 C352 -177.0(12) . . . . ?
C343 C345 C346 C347 -175.7(16) . . . . ?
C343 C345 C349 C348 174(2) . . . . ?
C343 C345 C449 C448 179(4) . . . . ?
C345 C346 C347 N317 -4(3) . . . . ?
C345 C449 C448 N317 1(8) . . . . ?
C306 N303 C307 N304 -0.4(16) . . . . ?
C306 N303 C307 C309 -177.2(9) . . . . ?
C306 N302 C308 N304 0.2(17) . . . . ?
C306 N302 C308 C316 -177.8(11) . . . . ?
C306 C303 C302 C301 176.5(11) . . . . ?
C306 C303 C304 C305 -175.1(15) . . . . ?
C339 C338 C337 N313 -0.1(19) . . . . ?
C339 C340 C341 N313 0(3) . . . . ?
C334 C333 C332 N312 -2(3) . . . . ?
C334 C335 C336 N312 1(3) . . . . ?
C307 N303 C306 N302 -0.6(16) . . . . ?
C307 N303 C306 C303 175.3(10) . . . . ?
C307 N304 C308 N302 -1.1(17) . . . . ?
C307 N304 C308 C316 177.0(10) . . . . ?
C307 C309 C310 C311 176.1(14) . . . . ?
C307 C309 C313 C312 -177.6(12) . . . . ?
C323 N307 C319 C320 -3(3) . . . . ?
C303 C302 C301 N301 1(2) . . . . ?
C361 N322 C362 N320 5(2) . . . . ?
C361 N322 C362 C370 -175.2(13) . . . . ?
C361 N321 C360 N320 5(2) . . . . ?
C361 N321 C360 C357 -173.1(13) . . . . ?
C361 C363 C367 C366 -179.8(15) . . . . ?
C361 C363 C364 C365 -177.3(18) . . . . ?
C362 N322 C361 N321 -1(2) . . . . ?
C362 N322 C361 C363 -179.7(13) . . . . ?
C362 N320 C360 N321 -2(2) . . . . ?
C362 N320 C360 C357 175.6(13) . . . . ?
C362 C370 C371 C372 177.1(16) . . . . ?
C362 C370 C369 C368 -176.7(16) . . . . ?
C338 C339 C340 C341 -3(2) . . . . ?
C331 C327 C328 C329 -1(2) . . . . ?
C333 C334 C335 C336 -3(2) . . . . ?
C352 C351 C350 N318 -7(3) . . . . ?
C352 C353 C354 N318 0(4) . . . . ?
C370 C371 C372 N324 2(3) . . . . ?
C302 C303 C304 C305 3(3) . . . . ?
C316 C317 C318 N306 -2(3) . . . . ?
C337 N313 C341 C340 3(2) . . . . ?
C301 N301 C305 C304 4(3) . . . . ?
C360 N320 C362 N322 -3(2) . . . . ?
C360 N320 C362 C370 176.9(14) . . . . ?
C360 N321 C361 N322 -3(2) . . . . ?
C360 N321 C361 C363 175.5(13) . . . . ?
C360 C357 C358 C359 -176.9(14) . . . . ?
C360 C357 C356 C355 177.5(17) . . . . ?
C344 N314 C342 N315 -1.9(18) . . . . ?
C344 N314 C342 C339 176.7(11) . . . . ?
C344 N316 C343 N315 -0.6(19) . . . . ?
C344 N316 C343 C345 -178.0(12) . . . . ?
C344 C352 C351 C350 -177.3(16) . . . . ?
C344 C352 C353 C354 -180(2) . . . . ?
C319 N307 C323 C322 0(2) . . . . ?
C322 C321 C324 N309 -170.6(13) . . . . ?
C322 C321 C324 N308 10.9(19) . . . . ?
C322 C321 C320 C319 -4(2) . . . . ?
C363 C367 C366 N323 -2(3) . . . . ?
C363 C364 C365 N323 -4(4) . . . . ?
C308 N304 C307 N303 1.2(17) . . . . ?
C308 N304 C307 C309 178.0(10) . . . . ?
C308 N302 C306 N303 0.7(17) . . . . ?
C308 N302 C306 C303 -175.2(10) . . . . ?
C308 C316 C317 C318 179.1(16) . . . . ?
C308 C316 C315 C314 178.9(16) . . . . ?
C310 C309 C307 N303 -1.2(17) . . . . ?
C310 C309 C307 N304 -178.4(12) . . . . ?
C310 C309 C313 C312 10(2) . . . . ?
C330 N311 C329 C328 -3(3) . . . . ?
C335 C334 C333 C332 3(2) . . . . ?
C320 C321 C324 N309 12.4(19) . . . . ?
C320 C321 C324 N308 -166.1(13) . . . . ?
C320 C321 C322 C323 1(2) . . . . ?
C346 C345 C349 C348 2(4) . . . . ?
C346 C345 C449 C448 -40(5) . . . . ?
C313 C309 C307 N303 -173.8(12) . . . . ?
C313 C309 C307 N304 9.1(17) . . . . ?
C313 C309 C310 C311 -11(2) . . . . ?
C336 N312 C332 C333 0(3) . . . . ?
C367 C363 C364 C365 3(3) . . . . ?
C371 C370 C369 C368 4(3) . . . . ?
C328 C327 C331 C330 -1(2) . . . . ?
C340 C339 C338 C337 3.0(19) . . . . ?
C368 N324 C372 C371 -1(3) . . . . ?
C359 N319 C355 C356 4(3) . . . . ?
O3A C12A C11A C10A -179(2) . . . . ?
C332 N312 C336 C335 0(2) . . . . ?
C369 C370 C371 C372 -4(3) . . . . ?
C355 N319 C359 C358 -3(2) . . . . ?
O2A C8A C9A C10A 180(2) . . . . ?
C372 N324 C368 C369 2(3) . . . . ?
C317 C316 C308 N304 23(2) . . . . ?
C317 C316 C308 N302 -159.1(15) . . . . ?
C317 C316 C315 C314 -4(3) . . . . ?
C312 N305 C311 C310 6(2) . . . . ?
C341 N313 C337 C338 -2.8(18) . . . . ?
C329 N311 C330 C331 1(2) . . . . ?
C351 C352 C344 N314 -16(2) . . . . ?
C351 C352 C344 N316 163.6(15) . . . . ?
C351 C352 C353 C354 3(3) . . . . ?
C366 N323 C365 C364 3(4) . . . . ?
C358 C357 C360 N320 -10(2) . . . . ?
C358 C357 C360 N321 168.0(15) . . . . ?
C358 C357 C356 C355 1(3) . . . . ?
C311 N305 C312 C313 -7(2) . . . . ?
C364 C363 C367 C366 0(3) . . . . ?
C356 C357 C360 N320 174.2(16) . . . . ?
C356 C357 C360 N321 -8(2) . . . . ?
C356 C357 C358 C359 -1(2) . . . . ?
C318 N306 C314 C315 -4(3) . . . . ?
C347 N317 C348 C349 -16(4) . . . . ?
C347 N317 C448 C449 40(6) . . . . ?
C350 N318 C354 C353 -7(4) . . . . ?
C314 N306 C318 C317 2(3) . . . . ?
C305 N301 C301 C302 -2(2) . . . . ?
C365 N323 C366 C367 1(3) . . . . ?
C3A C4A C7A C12A 74(3) . . . . ?
C3A C4A C7A C8A -106(2) . . . . ?
C3A C4A C5A C6A -2(3) . . . . ?
C3A C4A C5A C13A 177.0(19) . . . . ?
C304 C303 C302 C301 -2(2) . . . . ?
C315 C316 C308 N304 -160.5(14) . . . . ?
C315 C316 C308 N302 18(2) . . . . ?
C315 C316 C317 C318 2(3) . . . . ?
C353 C352 C344 N314 166.9(18) . . . . ?
C353 C352 C344 N316 -14(2) . . . . ?
C353 C352 C351 C350 0(3) . . . . ?
C4A C3A C2A C1A 1(3) . . . . ?
C4A C7A C12A O3A 1(3) . . . . ?
C4A C7A C12A C11A -178.5(19) . . . . ?
C4A C7A C8A O2A 0(3) . . . . ?
C4A C7A C8A C9A 176.6(19) . . . . ?
C4A C5A C13A O1A 157.3(19) . . . . ?
C7A C4A C5A C6A -177.1(18) . . . . ?
C7A C4A C5A C13A 2(3) . . . . ?
C7A C12A C11A C10A 1(4) . . . . ?
C7A C8A C9A C10A 3(3) . . . . ?
C12A C7A C8A O2A -179.9(19) . . . . ?
C12A C7A C8A C9A -3(3) . . . . ?
C1A C6A C5A C4A 1(3) . . . . ?
C1A C6A C5A C13A -178(2) . . . . ?
C6A C1A C2A C3A -2(3) . . . . ?
C6A C5A C13A O1A -24(3) . . . . ?
C8A C7A C12A O3A -179.0(19) . . . . ?
C8A C7A C12A C11A 1(3) . . . . ?
C354 N318 C350 C351 10(3) . . . . ?
C348 N317 C347 C346 14(3) . . . . ?
C5A C4A C7A C12A -111(2) . . . . ?
C5A C4A C7A C8A 70(3) . . . . ?
C9A C10A C11A C12A -1(4) . . . . ?
C2A C3A C4A C7A 176.0(17) . . . . ?
C2A C3A C4A C5A 1(3) . . . . ?
C2A C1A C6A C5A 1(3) . . . . ?
C349 C345 C346 C347 -4(3) . . . . ?
C11A C10A C9A C8A -1(4) . . . . ?
C15A O3A C12A C7A 172(2) . . . . ?
C15A O3A C12A C11A -9(3) . . . . ?
Zn46 N305 C312 C313 172.3(12) 4_566 . . . ?
Zn46 N305 C311 C310 -173.6(12) 4_566 . . . ?
Zn46 N324 C368 C369 175.8(15) . . . . ?
Zn46 N324 C372 C371 -175.3(14) . . . . ?
Zn44 N313 C337 C338 171.2(9) . . . . ?
Zn44 N313 C341 C340 -171.5(12) . . . . ?
Zn44 N312 C336 C335 -176.8(13) . . . . ?
Zn44 N312 C332 C333 177.2(13) . . . . ?
Zn31 N323 C366 C367 175.3(13) 1_655 . . . ?
Zn31 N323 C365 C364 -172(2) 1_655 . . . ?
Zn31 N301 C301 C302 -167.9(10) . . . . ?
Zn31 N301 C305 C304 171.2(16) . . . . ?
Zn45 N319 C359 C358 -178.6(12) . . . . ?
Zn45 N319 C355 C356 178.5(15) . . . . ?
Zn45 N318 C350 C351 -178.2(16) . . . . ?
Zn45 N318 C354 C353 -177(2) . . . . ?
Zn42 N307 C323 C322 -179.2(12) . . . . ?
Zn42 N307 C319 C320 176.2(13) . . . . ?
Zn42 N306 C318 C317 -177.5(16) . . . . ?
Zn42 N306 C314 C315 175.6(15) . . . . ?
Zn52 N307 C323 C322 169.6(17) . . . . ?
Zn52 N307 C319 C320 -164(2) . . . . ?
Zn55 N319 C359 C358 -169(2) . . . . ?
Zn55 N319 C355 C356 153(3) . . . . ?
Zn55 N318 C350 C351 163(2) . . . . ?
Zn55 N318 C354 C353 -140(3) . . . . ?
Zn56 N324 C368 C369 150(4) . . . . ?
Zn56 N324 C372 C371 -135(4) . . . . ?
Zn43 N311 C330 C331 177.4(13) . . . . ?
Zn43 N311 C329 C328 -179.7(15) . . . . ?
Zn43 N317 C347 C346 179.9(13) 4_676 . . . ?
Zn43 N317 C448 C449 -174(4) 4_676 . . . ?
Zn53 N311 C330 C331 171(2) . . . . ?
Zn53 N311 C329 C328 -176(2) . . . . ?
Zn53 N317 C347 C346 -177.5(19) 4_676 . . . ?
C14A O2A C8A C7A -179(2) . . . . ?
C14A O2A C8A C9A 4(3) . . . . ?
C449 C345 C346 C347 43(3) . . . . ?
C448 N317 C347 C346 -38(3) . . . . ?
C4B C5B C6B C1B 0.0 . . . . ?
C4B C5B C13B O1B -134(6) . . . . ?
C4B C7B C12B C11B 166(4) . . . . ?
C4B C7B C12B O3B -13(4) . . . . ?
C4B C7B C8B C9B -166(4) . . . . ?
C4B C7B C8B O2B 14(4) . . . . ?
C5B C4B C3B C2B 0.0 . . . . ?
C5B C4B C7B C12B -85(3) . . . . ?
C5B C4B C7B C8B 81(3) . . . . ?
C5B C6B C1B C2B 0.0 . . . . ?
C6B C5B C13B O1B 51(7) . . . . ?
C6B C1B C2B C3B 0.0 . . . . ?
C1B C2B C3B C4B 0.0 . . . . ?
C3B C4B C5B C6B 0.0 . . . . ?
C3B C4B C5B C13B -175(2) . . . . ?
C3B C4B C7B C12B 109(3) . . . . ?
C3B C4B C7B C8B -85(3) . . . . ?
C7B C4B C5B C6B -166(3) . . . . ?
C7B C4B C5B C13B 20(3) . . . . ?
C7B C4B C3B C2B 165(3) . . . . ?
C7B C12B C11B C10B 0.0 . . . . ?
C7B C12B O3B C15B 141(11) . . . . ?
C7B C8B O2B C14B -169(7) . . . . ?
C12B C7B C8B C9B 0.0 . . . . ?
C12B C7B C8B O2B 179(3) . . . . ?
C12B C11B C10B C9B 0.0 . . . . ?
C11B C12B O3B C15B -37(11) . . . . ?
C11B C10B C9B C8B 0.0 . . . . ?
C10B C9B C8B C7B 0.0 . . . . ?
C10B C9B C8B O2B -179(3) . . . . ?
C9B C8B O2B C14B 10(8) . . . . ?
C8B C7B C12B C11B 0.0 . . . . ?
C8B C7B C12B O3B -179(3) . . . . ?
O3B C12B C11B C10B 178(4) . . . . ?
C4 C5 C6 C7 56(5) . . . . ?
C5 C4 C11 C10 53(6) . . . . ?
C5 C6 C7 C10 -53(5) . . . . ?
C6 C7 C10 C11 49(6) . . . . ?
C7 C10 C11 C4 -50(6) . . . . ?
C11 C4 C5 C6 -56(5) . . . . ?
C12 C13 C14 C15 56(4) . . . . ?
C13 C12 C17 C16 55(4) . . . . ?
C13 C14 C15 C16 -56(4) . . . . ?
C14 C15 C16 C17 55(4) . . . . ?
C15 C16 C17 C12 -55(4) . . . . ?
C17 C12 C13 C14 -55(4) . . . . ?
C13B C5B C6B C1B 175(2) . . . . ?
C3 C8 C9 C18 58(4) . . . . ?
C8 C3 C1C C19 59(4) . . . . ?
C8 C9 C18 C19 -57(4) . . . . ?
C9 C18 C19 C1C 57(4) . . . . ?
C18 C19 C1C C3 -59(4) . . . . ?
C1C C3 C8 C9 -59(4) . . . . ?

loop_
_exptl_oxdiff_crystal_face_indexfrac_h
_exptl_oxdiff_crystal_face_indexfrac_k
_exptl_oxdiff_crystal_face_indexfrac_l
_exptl_oxdiff_crystal_face_x
_exptl_oxdiff_crystal_face_y
_exptl_oxdiff_crystal_face_z
0.0002 -0.0002 1.0003 -0.0105 -0.0416 0.0158
-0.0002 0.0002 -1.0003 0.0105 0.0416 -0.0158
-0.0000 1.9989 0.9988 -0.0019 0.0296 0.2081
0.9999 0.0002 -0.0001 0.0451 -0.0206 0.0056
-0.9999 -0.0002 0.0001 -0.0451 0.0206 -0.0056
0.9997 0.0004 -1.0005 0.0556 0.0210 -0.0102
-0.9997 -0.0004 1.0005 -0.0556 -0.0210 0.0102
0.9996 -0.9990 -2.0001 0.0618 0.0270 -0.1222
-1.9999 -0.0002 -1.0001 -0.0797 0.0829 -0.0271
0.9999 -1.9987 -0.9990 0.0470 -0.0502 -0.2025
-1.9999 0.9991 -0.0005 -0.0859 0.0768 0.0849
